data_1571030
loop_
_publ_author_name
'Almquist, C. Christopher'
'Rajeshkumar, Thayalan'
'Jayaweera, H. D. A. Chathumal'
'Removski, Nicole'
'Zhou, Wen'
'Gelfand, Benjamin S.'
'Maron, Laurent'
'Piers, Warren E.'

_publ_section_title
;
 Oxidation-induced ambiphilicity triggers N-N bond formation and
 dinitrogen release in octahedral terminal molybdenum(v) nitrido
 complexes.
;
_journal_issue 14
_journal_name_full 'Chemical science'
_journal_page_first 5152
_journal_page_last 5162
_journal_paper_doi 10.1039/d4sc00090k
_journal_volume 15
_journal_year 2024
_chemical_formula_moiety 'Al2 C32 F72 O8, C132 H132 B8 Mo4 N39.273, 4.093(C7 H8), 3.585(C6)'
_chemical_formula_sum 'C214.12 H164.64 Al2 B8 F72 Mo4 N39.27 O8'
_chemical_formula_weight 5307.90
_space_group_crystal_system triclinic
_space_group_IT_number 2
_space_group_name_Hall '-P 1'
_space_group_name_H-M_alt 'P -1'
_atom_sites_solution_hydrogens geom
_atom_sites_solution_primary iterative
_audit_creation_date 2023-10-06
_audit_creation_method
;
Olex2 1.5
(compiled 2023.08.24 svn.re1ec1418 for OlexSys, GUI svn.r6817)
;
_audit_update_record
;
2023-10-26 deposited with the CCDC.	2024-02-16 downloaded from the CCDC.
;
_cell_angle_alpha 90.335(4)
_cell_angle_beta 112.023(4)
_cell_angle_gamma 100.578(4)
_cell_formula_units_Z 1
_cell_length_a 17.6807(12)
_cell_length_b 18.6634(11)
_cell_length_c 19.4278(11)
_cell_measurement_reflns_used 9897
_cell_measurement_temperature 173(2)
_cell_measurement_theta_max 72.07
_cell_measurement_theta_min 2.75
_cell_volume 5822.4(6)
_computing_molecular_graphics 'Olex2 1.5 (Dolomanov et al., 2009)'
_computing_publication_material 'Olex2 1.5 (Dolomanov et al., 2009)'
_computing_structure_refinement 'SHELXL 2018/3 (Sheldrick, 2015)'
_computing_structure_solution 'olex2.solve 1.5 (Bourhis et al., 2015)'
_diffrn_ambient_temperature 173.15
_diffrn_measured_fraction_theta_full 0.962
_diffrn_measured_fraction_theta_max 0.962
_diffrn_measurement_device_type 'Bruker APEX-II CCD'
_diffrn_measurement_method '\f and \w scans'
_diffrn_radiation_type CuK\a
_diffrn_radiation_wavelength 1.54178
_diffrn_reflns_av_R_equivalents 0.0600
_diffrn_reflns_av_unetI/netI 0.0546
_diffrn_reflns_Laue_measured_fraction_full 0.962
_diffrn_reflns_Laue_measured_fraction_max 0.962
_diffrn_reflns_limit_h_max 21
_diffrn_reflns_limit_h_min -20
_diffrn_reflns_limit_k_max 22
_diffrn_reflns_limit_k_min -22
_diffrn_reflns_limit_l_max 23
_diffrn_reflns_limit_l_min -23
_diffrn_reflns_number 62638
_diffrn_reflns_point_group_measured_fraction_full 0.962
_diffrn_reflns_point_group_measured_fraction_max 0.962
_diffrn_reflns_theta_full 66.594
_diffrn_reflns_theta_max 66.594
_diffrn_reflns_theta_min 2.416
_diffrn_standards_number 0
_exptl_absorpt_coefficient_mu 2.879
_exptl_absorpt_correction_T_max 0.7536
_exptl_absorpt_correction_T_min 0.6518
_exptl_absorpt_correction_type multi-scan
_exptl_absorpt_process_details
;
SADABS-2016/2 (Bruker,2016/2) was used for absorption correction.
wR2(int) was 0.0788 before and 0.0539 after correction.
The Ratio of minimum to maximum transmission is 0.8649.
The \l/2 correction factor is Not present.
;
_exptl_crystal_colour Black
_exptl_crystal_density_diffrn 1.514
_exptl_crystal_description Block
_exptl_crystal_F_000 2670
_exptl_crystal_size_max 0.187
_exptl_crystal_size_mid 0.095
_exptl_crystal_size_min 0.038
_refine_diff_density_max 1.190
_refine_diff_density_min -0.948
_refine_diff_density_rms 0.101
_refine_ls_extinction_method none
_refine_ls_goodness_of_fit_ref 1.063
_refine_ls_hydrogen_treatment constr
_refine_ls_matrix_type full
_refine_ls_number_parameters 1889
_refine_ls_number_reflns 19781
_refine_ls_number_restraints 3777
_refine_ls_restrained_S_all 24.821
_refine_ls_R_factor_all 0.1431
_refine_ls_R_factor_gt 0.1009
_refine_ls_shift/su_max 0.001
_refine_ls_shift/su_mean 0.000
_refine_ls_structure_factor_coef Fsqd
_refine_ls_weighting_details 'w=1/[\s^2^(Fo^2^)+(0.1557P)^2^+19.5017P] where P=(Fo^2^+2Fc^2^)/3'
_refine_ls_weighting_scheme calc
_refine_ls_wR_factor_gt 0.2662
_refine_ls_wR_factor_ref 0.3170
_reflns_Friedel_coverage 0.000
_reflns_number_gt 12705
_reflns_number_total 19781
_reflns_threshold_expression 'I > 2\s(I)'
_cod_data_source_file d4sc00090k2.cif
_cod_data_source_block cu_20230606ca697_0m_a
_cod_depositor_comments
;
The following automatic conversions were performed:

data item '_exptl_absorpt_correction_type' value 'Multi-scan' was
changed to 'multi-scan' in accordance with the
/home/data/users/saulius/crontab/automatic-downloads/rss-feeds/RSC/lib/dictionaries/cif_core.dic
dictionary named 'cif_core.dic' version 2.4.2 last updated on
2011-04-26.

Automatic conversion script
Id: cif_fix_values 8170 2020-07-09 18:12:32Z antanas 

 Adding full bibliography for 1571025--1571037.cif.
;
_cod_database_code 1571030
_shelx_shelxl_version_number 2018/3
_shelx_space_group_comment
;
The symmetry employed for this shelxl refinement is uniquely defined
by the following loop, which should always be used as a source of
symmetry information in preference to the above space-group names.
They are only intended as comments.
;
_shelx_estimated_absorpt_t_max 0.898
_shelx_estimated_absorpt_t_min 0.615
_olex2_refinement_description
;
1. Fixed Uiso
 At 1.2 times of:
  All C(H) groups
 At 1.5 times of:
  All C(H,H,H) groups
2. Restrained distances
 C115-C120 = C119-C118 = C142-C123 = C122-C123 = C141-C118 = C140-C126
 1.4 with sigma of 0.02
 C142-C122
 2.4 with sigma of 0.02
 C140-C127
 2.4 with sigma of 0.02
 F5-F13 = F5-F33 = F10-F33 = F11-F13 = F12-F13 = F12-F33 = F19-F33 = F12-F33
 2.6 with sigma of 0.01
3. Rigid bond restraints
 All non-hydrogen atoms
 with sigma for 1-2 distances of 0.01 and sigma for 1-3 distances of 0.01
4. Uiso/Uaniso restraints and constraints
All non-hydrogen atoms have similar U: within 2A with sigma of 0.04 and sigma
for terminal atoms of 0.08 within 2A
All non-hydrogen atoms restrained to be isotropic: with sigma of 0.01 and sigma
for terminal atoms of 0.02
Uanis(C124) \\sim Ueq, Uanis(C119) \\sim Ueq, Uanis(C118) \\sim Ueq,
Uanis(C141) \\sim Ueq, Uanis(C140) \\sim Ueq, Uanis(C126) \\sim Ueq,
Uanis(C127) \\sim Ueq, Uanis(C128) \\sim Ueq: with sigma of 0.001 and sigma for
terminal atoms of 0.002
Uanis(C82) \\sim Ueq, Uanis(C83) \\sim Ueq, Uanis(C85) \\sim Ueq, Uanis(C86)
\\sim Ueq, Uanis(C87) \\sim Ueq, Uanis(C96) \\sim Ueq, Uanis(C84) \\sim Ueq,
Uanis(C142) \\sim Ueq, Uanis(C123) \\sim Ueq, Uanis(C122) \\sim Ueq,
Uanis(C125) \\sim Ueq: with sigma of 0.001 and sigma for terminal atoms of 0.002
Uanis(C89) \\sim Ueq, Uanis(C90) \\sim Ueq, Uanis(C91) \\sim Ueq, Uanis(C92)
\\sim Ueq, Uanis(C93) \\sim Ueq, Uanis(C94) \\sim Ueq, Uanis(C95) \\sim Ueq:
with sigma of 0.001 and sigma for terminal atoms of 0.002
5. Others
 Sof(Mo2D)=Sof(N12D)=Sof(N18D)=Sof(N17D)=Sof(N20D)=Sof(N19D)=Sof(B5)=Sof(C48D)=
 Sof(H48D)=Sof(C49D)=Sof(H49D)=Sof(C50D)=Sof(H50D)=Sof(C45D)=Sof(H45D)=
 Sof(C59D)=Sof(C64D)=Sof(H64D)=Sof(C63D)=Sof(C66D)=Sof(H66D)=Sof(H66E)=
 Sof(H66F)=Sof(C35D)=Sof(H35D)=Sof(C36D)=Sof(H36D)=Sof(C37D)=Sof(H37D)=
 Sof(C38D)=Sof(C34D)=Sof(C47D)=Sof(H47D)=Sof(C60D)=Sof(H60D)=Sof(C62D)=
 Sof(H62D)=Sof(C46D)=Sof(H46D)=Sof(C130)=Sof(H13A)=Sof(H13B)=Sof(H13C)=1-FVAR(1)
 Sof(Mo2)=Sof(N17)=Sof(N18)=Sof(C45)=Sof(H45)=Sof(C46)=Sof(H46)=Sof(C47)=
 Sof(H47)=Sof(B4)=Sof(N20)=Sof(N19)=Sof(C48)=Sof(H48)=Sof(C49)=Sof(H49)=
 Sof(C50)=Sof(H50)=Sof(C59)=Sof(C64)=Sof(H64)=Sof(C66)=Sof(H66A)=Sof(H66B)=
 Sof(H66C)=Sof(C62)=Sof(H62)=Sof(C61)=Sof(C65)=Sof(H65A)=Sof(H65B)=Sof(H65C)=
 Sof(C60)=Sof(H60)=Sof(N12)=Sof(C38)=Sof(C37)=Sof(H37)=Sof(C36)=Sof(H36)=
 Sof(C35)=Sof(H35)=Sof(C34)=Sof(N11)=FVAR(1)
 Sof(C126)=Sof(C127)=Sof(C128)=1-FVAR(2)
 Sof(C140)=0.5*(1-FVAR(3))
 Sof(C141)=Sof(C118)=Sof(C119)=Sof(C124)=FVAR(2)
 Sof(C156)=Sof(H15A)=Sof(H15B)=Sof(H15C)=Sof(C150)=Sof(C151)=Sof(H151)=
 Sof(C152)=Sof(H152)=Sof(C153)=Sof(H153)=Sof(C154)=Sof(H154)=1-FVAR(3)
 Sof(C89)=Sof(H89A)=Sof(H89B)=Sof(H89C)=Sof(C90)=Sof(C91)=Sof(H91)=Sof(C92)=
 Sof(H92)=Sof(C93)=Sof(H93)=Sof(C94)=Sof(H94)=Sof(C95)=Sof(H95)=FVAR(3)
 Fixed Sof: C115(0.5) C116(0.5) C120(0.5) C121(0.5)
6.a Aromatic/amide H refined with riding coordinates:
 C45(H45), C46(H46), C47(H47), C48(H48), C49(H49), C50(H50), C64(H64),
 C62(H62), C60(H60), C37(H37), C36(H36), C35(H35), C42(H42), C43(H43), C44(H44),
  C41(H41), C40(H40), C39(H39), C12(H12), C13(H13), C14(H14), C52(H52),
 C54(H54), C56(H56), C17(H17), C16(H16), C15(H15), C4(H4), C3(H3), C2(H2),
 C6(H6), C7(H7), C8(H8), C11(H11), C10(H10), C9(H9), C27(H27), C29(H29),
 C31(H31), C23(H23), C21(H21), C19(H19), C82(H82), C83(H83), C85(H85), C87(H87),
  C96(H96), C91(H91), C92(H92), C93(H93), C94(H94), C95(H95), C151(H151),
 C152(H152), C153(H153), C154(H154), C155(H155), C48D(H48D), C49D(H49D),
 C50D(H50D), C45D(H45D), C64D(H64D), C35D(H35D), C36D(H36D), C37D(H37D),
 C47D(H47D), C60D(H60D), C62D(H62D), C46D(H46D)
6.b Fitted hexagon refined as free rotating group:
 C82(C83,C85,C86,C87,C96), C90(C91,C92,C93,C94,C95), C150(C151,C152,C153,C154,
 C155)
6.c Idealised Me refined as rotating group:
 C66(H66A,H66B,H66C), C65(H65A,H65B,H65C), C57(H57A,H57B,H57C), C58(H58A,H58B,
 H58C), C32(H32A,H32B,H32C), C33(H33A,H33B,H33C), C25(H25A,H25B,H25C), C24(H24A,
 H24B,H24C), C84(H84A,H84B,H84C), C89(H89A,H89B,H89C), C156(H15A,H15B,H15C),
 C66D(H66D,H66E,H66F), C130(H13A,H13B,H13C)
;
_olex2_submission_special_instructions 'No special instructions were received'

loop_
_space_group_symop_operation_xyz
'x, y, z'
'-x, -y, -z'

loop_
_atom_site_label
_atom_site_type_symbol
_atom_site_fract_x
_atom_site_fract_y
_atom_site_fract_z
_atom_site_U_iso_or_equiv
_atom_site_adp_type
_atom_site_occupancy
_atom_site_site_symmetry_order
_atom_site_calc_flag
_atom_site_refinement_flags_posn
_atom_site_refinement_flags_adp
_atom_site_refinement_flags_occupancy
_atom_site_disorder_assembly
_atom_site_disorder_group
Al1 Al 0.22494(14) 0.68057(11) 0.72547(12) 0.0549(5) Uani 1 1 d . U . . .
F1 F 0.1438(6) 0.4388(4) 0.7945(6) 0.153(3) Uani 1 1 d . U . . .
O1 O 0.1696(6) 0.6267(4) 0.7673(4) 0.109(2) Uani 1 1 d . U . . .
Mo1 Mo 0.60161(4) 0.26398(4) 0.68947(3) 0.0622(2) Uani 1 1 d . U . . .
F2 F 0.4069(8) 0.7345(6) 0.9219(5) 0.183(4) Uani 1 1 d . U . . .
O2 O 0.3265(4) 0.6968(5) 0.7819(5) 0.113(3) Uani 1 1 d . U . . .
B3 B 0.9628(7) 0.1472(6) 0.6831(6) 0.075(2) Uani 1 1 d . U . . .
F3 F 0.2005(7) 0.5007(5) 0.7310(6) 0.164(3) Uani 1 1 d . U . . .
O3 O 0.1896(4) 0.7609(4) 0.7119(4) 0.0858(18) Uani 1 1 d . U . . .
B2 B 0.4124(7) 0.2572(6) 0.5701(6) 0.070(2) Uani 1 1 d . U . . .
F4 F 0.0669(8) 0.4879(7) 0.6928(7) 0.229(5) Uani 1 1 d . U . . .
O4 O 0.2099(5) 0.6380(3) 0.6421(3) 0.0834(17) Uani 1 1 d . U . . .
B1 B 0.6534(7) 0.4228(6) 0.7848(5) 0.068(2) Uani 1 1 d . U . . .
F5 F 0.7661(7) 0.2133(6) 0.1434(5) 0.188(4) Uani 1 1 d D U . . .
F6 F 0.2595(5) 0.7476(4) 0.5741(5) 0.137(3) Uani 1 1 d . U . . .
N15 N 0.8006(4) 0.1069(4) 0.6333(4) 0.0645(14) Uani 1 1 d . U . . .
F7 F 0.3757(5) 0.5786(4) 0.7608(5) 0.134(3) Uani 1 1 d . U . . .
N16 N 0.8720(4) 0.1239(4) 0.6190(4) 0.0685(16) Uani 1 1 d . U . . .
F8 F 0.5228(6) 0.7225(7) 0.9205(6) 0.202(4) Uani 1 1 d . U . . .
N14 N 0.9621(4) 0.2163(4) 0.7284(4) 0.0697(16) Uani 1 1 d . U . . .
Mo2 Mo 0.81573(13) 0.11145(11) 0.74258(14) 0.0486(4) Uani 0.636(5) 1 d . U P A 1
N17 N 0.7450(7) 0.0056(6) 0.7357(6) 0.051(2) Uani 0.636(5) 1 d . U P A 1
N18 N 0.7760(7) -0.0420(5) 0.7859(6) 0.053(2) Uani 0.636(5) 1 d . U P A 1
C45 C 0.6706(9) -0.0294(7) 0.6893(8) 0.054(3) Uani 0.636(5) 1 d . U P A 1
H45 H 0.635173 -0.009942 0.646902 0.065 Uiso 0.636(5) 1 calc R U P A 1
C46 C 0.6520(10) -0.0982(8) 0.7115(10) 0.063(4) Uani 0.636(5) 1 d . U P A 1
H46 H 0.602093 -0.133738 0.689054 0.075 Uiso 0.636(5) 1 calc R U P A 1
C47 C 0.7190(9) -0.1042(7) 0.7714(8) 0.061(3) Uani 0.636(5) 1 d . U P A 1
H47 H 0.725285 -0.145925 0.799250 0.073 Uiso 0.636(5) 1 calc R U P A 1
B4 B 0.8674(9) -0.0241(7) 0.8477(8) 0.057(2) Uani 0.636(5) 1 d . U P A 1
N20 N 0.8689(7) 0.0465(6) 0.8943(5) 0.060(2) Uani 0.636(5) 1 d . U P A 1
N19 N 0.8443(6) 0.1088(6) 0.8588(5) 0.052(2) Uani 0.636(5) 1 d . U P A 1
C48 C 0.8578(9) 0.1600(7) 0.9132(8) 0.067(3) Uani 0.636(5) 1 d . U P A 1
H48 H 0.844781 0.207214 0.905277 0.080 Uiso 0.636(5) 1 calc R U P A 1
C49 C 0.8937(10) 0.1344(8) 0.9828(7) 0.070(3) Uani 0.636(5) 1 d . U P A 1
H49 H 0.909231 0.160096 1.029996 0.085 Uiso 0.636(5) 1 calc R U P A 1
C50 C 0.9020(8) 0.0640(7) 0.9694(7) 0.064(3) Uani 0.636(5) 1 d . U P A 1
H50 H 0.926689 0.033053 1.006374 0.076 Uiso 0.636(5) 1 calc R U P A 1
C59 C 0.8782(8) -0.0971(7) 0.8907(7) 0.063(3) Uani 0.636(5) 1 d . U P A 1
C64 C 0.8639(11) -0.1084(9) 0.9534(9) 0.073(3) Uani 0.636(5) 1 d . U P A 1
H64 H 0.848788 -0.071048 0.975963 0.087 Uiso 0.636(5) 1 calc R U P A 1
C66 C 0.8531(16) -0.1869(11) 1.0561(13) 0.113(6) Uani 0.636(5) 1 d . U P A 1
H66A H 0.897091 -0.155454 1.097763 0.170 Uiso 0.636(5) 1 calc R U P A 1
H66B H 0.850718 -0.238118 1.067549 0.170 Uiso 0.636(5) 1 calc R U P A 1
H66C H 0.799415 -0.173675 1.048006 0.170 Uiso 0.636(5) 1 calc R U P A 1
C62 C 0.8892(11) -0.2305(9) 0.9547(9) 0.081(3) Uani 0.636(5) 1 d . U P A 1
H62 H 0.893003 -0.275449 0.977233 0.097 Uiso 0.636(5) 1 calc R U P A 1
C61 C 0.9020(9) -0.2229(8) 0.8904(9) 0.075(3) Uani 0.636(5) 1 d . U P A 1
C65 C 0.9194(12) -0.2847(9) 0.8526(11) 0.098(5) Uani 0.636(5) 1 d . U P A 1
H65A H 0.962249 -0.306504 0.889403 0.146 Uiso 0.636(5) 1 calc R U P A 1
H65B H 0.939026 -0.266120 0.813941 0.146 Uiso 0.636(5) 1 calc R U P A 1
H65C H 0.868250 -0.321862 0.829898 0.146 Uiso 0.636(5) 1 calc R U P A 1
C60 C 0.8973(8) -0.1556(7) 0.8592(8) 0.068(3) Uani 0.636(5) 1 d . U P A 1
H60 H 0.907504 -0.149414 0.814781 0.082 Uiso 0.636(5) 1 calc R U P A 1
N12 N 0.9219(7) 0.0567(5) 0.7627(6) 0.052(2) Uani 0.636(5) 1 d . U P A 1
C38 C 0.9358(8) 0.0043(6) 0.8135(7) 0.056(2) Uani 0.636(5) 1 d . U P A 1
C37 C 1.0127(8) -0.0178(7) 0.8392(8) 0.063(3) Uani 0.636(5) 1 d . U P A 1
H37 H 1.022208 -0.054929 0.872907 0.076 Uiso 0.636(5) 1 calc R U P A 1
C36 C 1.0755(8) 0.0147(6) 0.8151(8) 0.063(3) Uani 0.636(5) 1 d . U P A 1
H36 H 1.128584 0.001704 0.834503 0.076 Uiso 0.636(5) 1 calc R U P A 1
C35 C 1.0600(9) 0.0645(7) 0.7643(8) 0.062(3) Uani 0.636(5) 1 d . U P A 1
H35 H 1.102221 0.085964 0.747315 0.074 Uiso 0.636(5) 1 calc R U P A 1
C34 C 0.9826(9) 0.0848(8) 0.7364(8) 0.058(3) Uani 0.636(5) 1 d . U P A 1
N11 N 0.7253(5) 0.1634(4) 0.7213(4) 0.0392(16) Uani 0.636(5) 1 d . U P A 1
F9 F 0.4265(9) 0.6227(6) 0.8995(7) 0.201(4) Uani 1 1 d . U . . .
N13 N 0.9008(4) 0.2141(4) 0.7546(4) 0.0685(16) Uani 1 1 d . U . . .
F10 F 0.2452(8) 0.8874(6) 0.6704(6) 0.212(5) Uani 1 1 d D U . . .
F11 F 0.9688(6) 0.2356(7) 0.3509(6) 0.213(5) Uani 1 1 d D U . . .
N10 N 0.6757(5) 0.1970(4) 0.7067(3) 0.0624(14) Uani 1 1 d . U . . .
F12 F 0.8186(6) 0.1174(5) 0.1555(5) 0.167(3) Uani 1 1 d D U . . .
N6 N 0.5588(4) 0.2553(3) 0.5721(3) 0.0583(14) Uani 1 1 d . U . . .
F13 F 0.9240(6) 0.2380(6) 0.2099(6) 0.224(5) Uani 1 1 d D U . . .
N7 N 0.4756(4) 0.2556(3) 0.5313(3) 0.0596(14) Uani 1 1 d . U . . .
F14 F 0.2451(5) 0.5271(4) 0.5848(4) 0.114(2) Uani 1 1 d . U . . .
N8 N 0.4921(5) 0.1846(4) 0.6747(4) 0.0758(18) Uani 1 1 d . U . . .
F15 F 0.1860(7) 0.6978(5) 0.4650(4) 0.155(3) Uani 1 1 d . U . . .
N9 N 0.4166(5) 0.1910(4) 0.6216(4) 0.0747(17) Uani 1 1 d . U . . .
F16 F 0.1180(6) 0.7322(5) 0.5345(4) 0.147(3) Uani 1 1 d . U . . .
N1 N 0.5254(4) 0.3448(4) 0.6771(3) 0.0628(15) Uani 1 1 d . U . . .
F17 F 0.5021(5) 0.6273(5) 0.8048(7) 0.172(4) Uani 1 1 d . U . . .
N2 N 0.6376(5) 0.2866(4) 0.8073(4) 0.0685(16) Uani 1 1 d . U . . .
F18 F 0.4203(8) 0.6548(7) 0.6977(6) 0.191(4) Uani 1 1 d . U . . .
N3 N 0.6660(5) 0.3586(4) 0.8388(4) 0.0725(17) Uani 1 1 d . U . . .
F19 F 0.1949(7) 0.9481(4) 0.7305(5) 0.172(4) Uani 1 1 d D U . . .
N4 N 0.7005(4) 0.3540(3) 0.7001(3) 0.0564(14) Uani 1 1 d . U . . .
F20 F 0.9514(6) 0.1315(7) 0.2920(7) 0.207(5) Uani 1 1 d . U . . .
N5 N 0.7135(4) 0.4162(3) 0.7432(3) 0.0565(14) Uani 1 1 d . U . . .
C42 C 0.7368(6) 0.0896(5) 0.5680(5) 0.073(2) Uani 1 1 d . U . . .
H42 H 0.680095 0.076105 0.562171 0.087 Uiso 1 1 calc R U . . .
F21 F 0.8996(9) 0.1441(7) 0.3841(6) 0.209(4) Uani 1 1 d . U . . .
C43 C 0.7633(6) 0.0940(6) 0.5119(5) 0.082(2) Uani 1 1 d . U . . .
H43 H 0.730272 0.084570 0.460161 0.098 Uiso 1 1 calc R U . . .
F22 F 0.1808(6) 0.5511(5) 0.4712(4) 0.150(3) Uani 1 1 d . U . . .
C44 C 0.8497(6) 0.1152(5) 0.5453(6) 0.082(2) Uani 1 1 d . U . . .
H44 H 0.886687 0.122387 0.519801 0.099 Uiso 1 1 calc R U . . .
F23 F 0.6970(7) 0.3670(8) 0.4499(7) 0.210(5) Uani 1 1 d . U . . .
C41 C 1.0197(6) 0.2777(5) 0.7583(6) 0.079(2) Uani 1 1 d . U . . .
H41 H 1.070119 0.291517 0.750445 0.095 Uiso 1 1 calc R U . . .
F24 F 0.7305(8) 0.4575(9) 0.1283(8) 0.230(5) Uani 1 1 d . U . . .
C40 C 0.9936(6) 0.3176(5) 0.8023(6) 0.083(2) Uani 1 1 d . U . . .
H40 H 1.021144 0.363514 0.829729 0.100 Uiso 1 1 calc R U . . .
F25 F 0.7741(9) 0.3669(8) 0.0910(5) 0.224(5) Uani 1 1 d . U . . .
C39 C 0.9192(6) 0.2759(5) 0.7977(5) 0.076(2) Uani 1 1 d . U . . .
H39 H 0.885286 0.289142 0.821755 0.091 Uiso 1 1 calc R U . . .
F26 F 0.8346(10) 0.4772(8) 0.0865(6) 0.225(5) Uani 1 1 d . U . . .
C12 C 0.5948(6) 0.2550(6) 0.5228(5) 0.080(2) Uani 1 1 d . U . . .
H12 H 0.652063 0.254799 0.535268 0.096 Uiso 1 1 calc R U . . .
F27 F 0.0954(6) 0.5140(5) 0.5499(6) 0.185(4) Uani 1 1 d . U . . .
C13 C 0.5386(7) 0.2552(6) 0.4527(5) 0.089(3) Uani 1 1 d . U . . .
H13 H 0.548692 0.254362 0.408008 0.107 Uiso 1 1 calc R U . . .
F28 F 0.0483(5) 0.6185(6) 0.5761(6) 0.154(3) Uani 1 1 d . U . . .
C14 C 0.4648(6) 0.2568(5) 0.4590(5) 0.077(2) Uani 1 1 d . U . . .
H14 H 0.413889 0.258453 0.418857 0.092 Uiso 1 1 calc R U . . .
F29 F 0.0486(6) 0.6045(6) 0.4684(5) 0.173(4) Uani 1 1 d . U . . .
C51 C 1.0254(6) 0.1611(5) 0.6403(6) 0.082(2) Uani 1 1 d . U . . .
F30 F 0.0709(9) 0.6219(6) 0.8522(8) 0.204(4) Uani 1 1 d . U . . .
C52 C 1.0512(7) 0.1025(6) 0.6158(7) 0.096(3) Uani 1 1 d . U . . .
H52 H 1.035652 0.055358 0.630343 0.116 Uiso 1 1 calc R U . . .
F31 F 0.0096(8) 0.5858(8) 0.7305(9) 0.252(6) Uani 1 1 d . U . . .
C53 C 1.0975(7) 0.1089(7) 0.5719(8) 0.103(3) Uani 1 1 d . U . . .
F32 F 0.0227(6) 0.5074(6) 0.8145(8) 0.193(4) Uani 1 1 d . U . . .
C54 C 1.1188(7) 0.1768(7) 0.5519(7) 0.105(3) Uani 1 1 d . U . . .
H54 H 1.150990 0.183158 0.521979 0.126 Uiso 1 1 calc R U . . .
F33 F 0.3054(7) 0.8746(6) 0.8089(6) 0.235(5) Uani 1 1 d D U . . .
C55 C 1.0949(7) 0.2385(7) 0.5739(7) 0.098(3) Uani 1 1 d . U . . .
F34 F 0.4497(7) 0.8274(5) 0.8376(8) 0.191(4) Uani 1 1 d . U . . .
C56 C 1.0467(6) 0.2290(6) 0.6156(6) 0.088(2) Uani 1 1 d . U . . .
H56 H 1.027311 0.269536 0.627878 0.106 Uiso 1 1 calc R U . . .
F35 F 0.4734(8) 0.2253(6) 0.2032(9) 0.207(5) Uani 1 1 d . U . . .
C17 C 0.3545(8) 0.1435(7) 0.6304(7) 0.105(3) Uani 1 1 d . U . . .
H17 H 0.296609 0.138532 0.602007 0.127 Uiso 1 1 calc R U . . .
F36 F 0.5966(11) 0.2097(7) 0.2786(8) 0.219(5) Uani 1 1 d . U . . .
C16 C 0.3906(9) 0.1036(8) 0.6879(8) 0.128(4) Uani 1 1 d . U . . .
H16 H 0.362524 0.064460 0.705813 0.154 Uiso 1 1 calc R U . . .
C15 C 0.4787(9) 0.1316(7) 0.7164(7) 0.118(4) Uani 1 1 d . U . . .
H15 H 0.519677 0.115178 0.757372 0.142 Uiso 1 1 calc R U . . .
C5 C 0.4429(6) 0.3286(5) 0.6280(5) 0.076(2) Uani 1 1 d . U . . .
C4 C 0.3876(7) 0.3712(7) 0.6369(6) 0.099(3) Uani 1 1 d . U . . .
H4 H 0.329827 0.359435 0.606755 0.118 Uiso 1 1 calc R U . . .
C3 C 0.4195(7) 0.4297(7) 0.6900(6) 0.100(3) Uani 1 1 d . U . . .
H3 H 0.383057 0.458350 0.696279 0.120 Uiso 1 1 calc R U . . .
C2 C 0.5012(6) 0.4470(6) 0.7330(6) 0.086(3) Uani 1 1 d . U . . .
H2 H 0.521737 0.488985 0.767524 0.103 Uiso 1 1 calc R U . . .
C1 C 0.5563(5) 0.4044(5) 0.7279(5) 0.0661(18) Uani 1 1 d . U . . .
C6 C 0.6557(7) 0.2446(6) 0.8625(5) 0.091(3) Uani 1 1 d . U . . .
H6 H 0.642314 0.192644 0.857165 0.109 Uiso 1 1 calc R U . . .
C7 C 0.6969(9) 0.2862(7) 0.9296(6) 0.111(3) Uani 1 1 d . U . . .
H7 H 0.716659 0.269085 0.977826 0.134 Uiso 1 1 calc R U . . .
C8 C 0.7032(8) 0.3566(7) 0.9123(6) 0.099(3) Uani 1 1 d . U . . .
H8 H 0.729994 0.398100 0.947125 0.119 Uiso 1 1 calc R U . . .
C11 C 0.7839(5) 0.4593(5) 0.7469(5) 0.068(2) Uani 1 1 d . U . . .
H11 H 0.807320 0.505738 0.774280 0.082 Uiso 1 1 calc R U . . .
C10 C 0.8175(5) 0.4263(5) 0.7050(5) 0.068(2) Uani 1 1 d . U . . .
H10 H 0.866756 0.444843 0.696556 0.082 Uiso 1 1 calc R U . . .
C9 C 0.7628(5) 0.3596(4) 0.6777(4) 0.0611(17) Uani 1 1 d . U . . .
H9 H 0.769495 0.323164 0.647182 0.073 Uiso 1 1 calc R U . . .
C26 C 0.3231(6) 0.2468(5) 0.5009(5) 0.076(2) Uani 1 1 d . U . . .
C27 C 0.2895(6) 0.3072(6) 0.4678(6) 0.089(3) Uani 1 1 d . U . . .
H27 H 0.317879 0.355104 0.489536 0.107 Uiso 1 1 calc R U . . .
C28 C 0.2173(7) 0.2990(6) 0.4055(7) 0.092(3) Uani 1 1 d . U . . .
C29 C 0.1782(7) 0.2289(6) 0.3723(7) 0.093(3) Uani 1 1 d . U . . .
H29 H 0.128292 0.222550 0.329048 0.111 Uiso 1 1 calc R U . . .
C30 C 0.2098(6) 0.1680(5) 0.4004(6) 0.081(2) Uani 1 1 d . U . . .
C31 C 0.2821(6) 0.1780(5) 0.4643(5) 0.077(2) Uani 1 1 d . U . . .
H31 H 0.304399 0.136515 0.483669 0.093 Uiso 1 1 calc R U . . .
C57 C 1.1215(9) 0.0428(8) 0.5481(10) 0.132(5) Uani 1 1 d . U . . .
H57A H 1.176397 0.037967 0.583847 0.198 Uiso 1 1 calc R U . . .
H57B H 1.123477 0.048070 0.498582 0.198 Uiso 1 1 calc R U . . .
H57C H 1.080238 -0.000963 0.546198 0.198 Uiso 1 1 calc R U . . .
C58 C 1.1223(9) 0.3127(8) 0.5506(9) 0.123(4) Uani 1 1 d . U . . .
H58A H 1.182806 0.322611 0.564625 0.185 Uiso 1 1 calc R U . . .
H58B H 1.107233 0.350307 0.575492 0.185 Uiso 1 1 calc R U . . .
H58C H 1.094686 0.313207 0.496475 0.185 Uiso 1 1 calc R U . . .
C18 C 0.6763(6) 0.5050(5) 0.8250(5) 0.071(2) Uani 1 1 d . U . . .
C23 C 0.6809(7) 0.5238(6) 0.8952(5) 0.084(2) Uani 1 1 d . U . . .
H23 H 0.677036 0.485955 0.926943 0.101 Uiso 1 1 calc R U . . .
C22 C 0.6910(7) 0.5964(6) 0.9224(6) 0.087(3) Uani 1 1 d . U . . .
C21 C 0.6995(7) 0.6506(6) 0.8766(6) 0.088(2) Uani 1 1 d . U . . .
H21 H 0.710651 0.700379 0.894670 0.105 Uiso 1 1 calc R U . . .
C20 C 0.6920(7) 0.6338(6) 0.8050(6) 0.091(3) Uani 1 1 d . U . . .
C19 C 0.6813(7) 0.5613(5) 0.7814(5) 0.081(2) Uani 1 1 d . U . . .
H19 H 0.677156 0.550028 0.732245 0.097 Uiso 1 1 calc R U . . .
C32 C 0.1815(8) 0.3658(7) 0.3731(8) 0.117(4) Uani 1 1 d . U . . .
H32A H 0.186454 0.399933 0.413756 0.175 Uiso 1 1 calc R U . . .
H32B H 0.122692 0.349972 0.340502 0.175 Uiso 1 1 calc R U . . .
H32C H 0.212478 0.390065 0.344286 0.175 Uiso 1 1 calc R U . . .
C33 C 0.1681(8) 0.0919(6) 0.3636(7) 0.107(4) Uani 1 1 d . U . . .
H33A H 0.119436 0.074321 0.376038 0.160 Uiso 1 1 calc R U . . .
H33B H 0.207485 0.058957 0.381301 0.160 Uiso 1 1 calc R U . . .
H33C H 0.150342 0.092933 0.309406 0.160 Uiso 1 1 calc R U . . .
C25 C 0.6931(10) 0.6133(8) 0.9981(7) 0.128(5) Uani 1 1 d . U . . .
H25A H 0.657371 0.573170 1.010403 0.192 Uiso 1 1 calc R U . . .
H25B H 0.672958 0.658702 0.999046 0.192 Uiso 1 1 calc R U . . .
H25C H 0.750387 0.619228 1.034594 0.192 Uiso 1 1 calc R U . . .
C24 C 0.6895(10) 0.6936(7) 0.7524(8) 0.119(4) Uani 1 1 d . U . . .
H24A H 0.645784 0.720014 0.750387 0.178 Uiso 1 1 calc R U . . .
H24B H 0.677600 0.671799 0.702482 0.178 Uiso 1 1 calc R U . . .
H24C H 0.743450 0.727565 0.770234 0.178 Uiso 1 1 calc R U . . .
C67 C 0.1425(11) 0.4975(8) 0.7542(9) 0.127(3) Uani 1 1 d . U . . .
C68 C 0.1425(7) 0.5677(6) 0.7958(6) 0.088(2) Uani 1 1 d . U . . .
C69 C 0.4074(6) 0.7019(5) 0.8062(6) 0.077(2) Uani 1 1 d . U . . .
C70 C 0.4390(11) 0.6992(10) 0.8900(9) 0.131(4) Uani 1 1 d . U . . .
C71 C 0.1686(7) 0.8194(6) 0.7331(6) 0.083(2) Uani 1 1 d . U . . .
C72 C 0.8293(15) 0.1920(12) 0.1828(13) 0.180(6) Uani 1 1 d . U . . .
C73 C 0.1788(6) 0.6302(5) 0.5673(5) 0.0757(19) Uani 1 1 d . U . . .
C74 C 0.1969(11) 0.7017(8) 0.5344(8) 0.120(3) Uani 1 1 d . U . . .
C75 C 0.4274(9) 0.6376(8) 0.7672(9) 0.113(3) Uani 1 1 d . U . . .
C76 C 0.2339(13) 0.8899(9) 0.7254(12) 0.151(4) Uani 1 1 d . U . . .
C77 C 0.9246(13) 0.1834(12) 0.3150(13) 0.165(5) Uani 1 1 d . U . . .
C78 C 0.2186(12) 0.5748(10) 0.5427(9) 0.144(4) Uani 1 1 d . U . . .
C79 C 0.8007(15) 0.4349(13) 0.1202(13) 0.170(6) Uani 1 1 d . U . . .
C80 C 0.0863(12) 0.5979(11) 0.5410(10) 0.143(4) Uani 1 1 d . U . . .
C81 C 0.0526(12) 0.5705(11) 0.7904(12) 0.148(4) Uani 1 1 d . U . . .
C84 C 0.5290(17) 0.5873(15) 0.0895(15) 0.235(7) Uani 1 1 d . U . . .
H84A H 0.475084 0.602215 0.074327 0.353 Uiso 1 1 calc R U . . .
H84B H 0.525972 0.540773 0.112389 0.353 Uiso 1 1 calc R U . . .
H84C H 0.542817 0.581441 0.045705 0.353 Uiso 1 1 calc R U . . .
C88 C 0.5523(13) 0.2275(11) 0.2158(12) 0.151(5) Uani 1 1 d . U . . .
C82 C 0.6999(13) 0.7588(10) 0.2279(10) 0.244(6) Uani 1 1 d G U . . .
H82 H 0.738253 0.799966 0.258394 0.293 Uiso 1 1 calc R U . . .
C83 C 0.6181(15) 0.7641(9) 0.1865(12) 0.248(6) Uani 1 1 d G U . . .
H83 H 0.600436 0.808917 0.188752 0.298 Uiso 1 1 calc R U . . .
C85 C 0.5620(9) 0.7039(14) 0.1419(10) 0.236(6) Uani 1 1 d G U . . .
H85 H 0.506009 0.707573 0.113638 0.283 Uiso 1 1 calc R U . . .
C86 C 0.5877(13) 0.6384(10) 0.1387(10) 0.240(6) Uani 1 1 d G U . . .
C87 C 0.6696(15) 0.6331(10) 0.1800(12) 0.234(6) Uani 1 1 d G U . . .
H87 H 0.687214 0.588326 0.177805 0.281 Uiso 1 1 calc R U . . .
C96 C 0.7257(9) 0.6933(14) 0.2246(10) 0.246(6) Uani 1 1 d G U . . .
H96 H 0.781642 0.689669 0.252921 0.295 Uiso 1 1 calc R U . . .
C89 C 0.600(4) 0.892(3) 0.050(3) 0.150(8) Uani 0.327(14) 1 d . U P B 1
H89A H 0.645439 0.876456 0.090085 0.226 Uiso 0.327(14) 1 calc R U P B 1
H89B H 0.623662 0.928036 0.022712 0.226 Uiso 0.327(14) 1 calc R U P B 1
H89C H 0.564629 0.850001 0.015607 0.226 Uiso 0.327(14) 1 calc R U P B 1
C90 C 0.539(2) 0.934(2) 0.089(2) 0.144(6) Uani 0.327(14) 1 d G U P B 1
C91 C 0.460(3) 0.897(2) 0.043(2) 0.144(6) Uani 0.327(14) 1 d G U P B 1
H91 H 0.452396 0.863184 0.003554 0.173 Uiso 0.327(14) 1 calc R U P B 1
C92 C 0.391(2) 0.911(2) 0.055(2) 0.146(6) Uani 0.327(14) 1 d G U P B 1
H92 H 0.336472 0.886534 0.023788 0.176 Uiso 0.327(14) 1 calc R U P B 1
C93 C 0.402(2) 0.962(2) 0.113(2) 0.144(6) Uani 0.327(14) 1 d G U P B 1
H93 H 0.354488 0.971019 0.120873 0.173 Uiso 0.327(14) 1 calc R U P B 1
C94 C 0.481(3) 0.998(2) 0.158(2) 0.145(6) Uani 0.327(14) 1 d G U P B 1
H94 H 0.488427 1.032156 0.197725 0.174 Uiso 0.327(14) 1 calc R U P B 1
C95 C 0.550(2) 0.984(2) 0.146(2) 0.142(6) Uani 0.327(14) 1 d G U P B 1
H95 H 0.604352 1.008808 0.177492 0.170 Uiso 0.327(14) 1 calc R U P B 1
C117 C 0.5154(15) 0.5316(12) 0.5578(12) 0.172(6) Uani 1 1 d . U . . .
C115 C 0.377(2) 0.5319(19) 0.459(2) 0.143(8) Uani 0.5 1 d D U P C -1
C116 C 0.429(3) 0.548(2) 0.524(3) 0.172(8) Uani 0.5 1 d . U P C -1
C120 C 0.422(3) 0.501(2) 0.429(2) 0.164(9) Uani 0.5 1 d D U P C -1
C121 C 0.548(3) 0.481(2) 0.523(3) 0.156(11) Uani 0.5 1 d . U P C -1
C122 C 0.9214(18) 0.4953(15) 0.9521(16) 0.220(7) Uani 1 1 d D U . . .
C123 C 0.9698(18) 0.4494(16) 0.9821(16) 0.241(7) Uani 1 1 d D U . . .
C141 C 0.4366(18) 0.9199(16) 0.6227(15) 0.122(7) Uani 0.511(19) 1 d D U P D 1
C118 C 0.4632(16) 0.9500(14) 0.5669(13) 0.099(5) Uani 0.511(19) 1 d D U P D 1
C119 C 0.4980(15) 0.9192(14) 0.5245(14) 0.094(5) Uani 0.511(19) 1 d D U P D 1
C124 C 0.5281(16) 0.9583(14) 0.4728(16) 0.086(5) Uani 0.511(19) 1 d . U P D 1
C125 C 0.938(2) 0.5687(18) 0.9724(18) 0.238(7) Uani 1 1 d . U . . .
C140 C 0.450(3) 0.979(3) 0.582(2) 0.095(7) Uani 0.244(9) 1 d D U P D 2
C126 C 0.4838(15) 0.9724(14) 0.5302(13) 0.096(5) Uani 0.489(19) 1 d D U P D 2
C127 C 0.5105(16) 0.9384(14) 0.4972(15) 0.083(5) Uani 0.489(19) 1 d D U P D 2
C128 C 0.5407(15) 0.9675(14) 0.4384(15) 0.087(5) Uani 0.489(19) 1 d . U P D 2
C142 C 0.9637(19) 0.3781(15) 0.9694(17) 0.243(8) Uani 1 1 d D U . . .
C156 C 0.551(2) 0.9190(17) 0.0610(17) 0.166(8) Uani 0.673(14) 1 d . U P B 2
H15A H 0.552502 0.938577 0.014799 0.249 Uiso 0.673(14) 1 calc R U P B 2
H15B H 0.541593 0.865484 0.055715 0.249 Uiso 0.673(14) 1 calc R U P B 2
H15C H 0.603829 0.938158 0.102335 0.249 Uiso 0.673(14) 1 calc R U P B 2
C150 C 0.4816(10) 0.9414(10) 0.0765(10) 0.142(5) Uani 0.673(14) 1 d G U P B 2
C151 C 0.4919(10) 0.9902(10) 0.1351(9) 0.137(5) Uani 0.673(14) 1 d G U P B 2
H151 H 0.546276 1.013379 0.167939 0.165 Uiso 0.673(14) 1 calc R U P B 2
C152 C 0.4226(14) 1.0050(9) 0.1457(9) 0.150(6) Uani 0.673(14) 1 d G U P B 2
H152 H 0.429663 1.038390 0.185760 0.180 Uiso 0.673(14) 1 calc R U P B 2
C153 C 0.3431(11) 0.9711(10) 0.0976(11) 0.156(6) Uani 0.673(14) 1 d G U P B 2
H153 H 0.295753 0.981237 0.104880 0.188 Uiso 0.673(14) 1 calc R U P B 2
C154 C 0.3328(10) 0.9223(10) 0.0390(10) 0.155(6) Uani 0.673(14) 1 d G U P B 2
H154 H 0.278455 0.899073 0.006180 0.186 Uiso 0.673(14) 1 calc R U P B 2
C155 C 0.4021(12) 0.9074(8) 0.0284(8) 0.166(5) Uani 1 1 d G U . B 2
H155 H 0.395066 0.874062 -0.011642 0.199 Uiso 1 1 calc R U . B 2
C63 C 0.8715(8) -0.1768(6) 0.9865(6) 0.091(2) Uani 1 1 d . U . . .
Mo2D Mo 0.7963(3) 0.1294(3) 0.7483(2) 0.0773(12) Uani 0.364(5) 1 d . U P A 2
N12D N 0.9037(14) 0.0714(12) 0.7849(11) 0.061(3) Uani 0.364(5) 1 d . U P A 2
N18D N 0.7504(13) -0.0211(12) 0.7998(11) 0.063(4) Uani 0.364(5) 1 d . U P A 2
N17D N 0.7227(14) 0.0249(12) 0.7421(12) 0.059(4) Uani 0.364(5) 1 d . U P A 2
N20D N 0.8311(11) 0.0752(10) 0.9065(9) 0.057(3) Uani 0.364(5) 1 d . U P A 2
N19D N 0.8164(14) 0.1346(11) 0.8668(11) 0.061(3) Uani 0.364(5) 1 d . U P A 2
B5 B 0.8352(17) 0.0007(15) 0.8710(14) 0.058(3) Uani 0.364(5) 1 d . U P A 2
C48D C 0.8193(14) 0.1912(13) 0.9092(12) 0.060(4) Uani 0.364(5) 1 d . U P A 2
H48D H 0.807811 0.237570 0.893602 0.072 Uiso 0.364(5) 1 calc R U P A 2
C49D C 0.8432(15) 0.1691(13) 0.9831(12) 0.066(4) Uani 0.364(5) 1 d . U P A 2
H49D H 0.852181 0.198128 1.026851 0.079 Uiso 0.364(5) 1 calc R U P A 2
C50D C 0.8508(15) 0.0959(13) 0.9785(12) 0.060(4) Uani 0.364(5) 1 d . U P A 2
H50D H 0.867093 0.066299 1.019000 0.072 Uiso 0.364(5) 1 calc R U P A 2
C45D C 0.6502(18) -0.0097(16) 0.6939(17) 0.064(5) Uani 0.364(5) 1 d . U P A 2
H45D H 0.616169 0.010783 0.651520 0.076 Uiso 0.364(5) 1 calc R U P A 2
C59D C 0.8399(15) -0.0640(13) 0.9251(12) 0.064(4) Uani 0.364(5) 1 d . U P A 2
C64D C 0.7898(17) -0.0695(14) 0.9654(13) 0.074(5) Uani 0.364(5) 1 d . U P A 2
H64D H 0.760714 -0.030768 0.962351 0.089 Uiso 0.364(5) 1 calc R U P A 2
C63D C 0.7762(18) -0.1245(16) 1.0101(15) 0.083(5) Uani 0.364(5) 1 d . U P A 2
C66D C 0.714(2) -0.125(2) 1.0439(19) 0.111(9) Uani 0.364(5) 1 d . U P A 2
H66D H 0.742034 -0.120439 1.098316 0.167 Uiso 0.364(5) 1 calc R U P A 2
H66E H 0.672664 -0.170436 1.027673 0.167 Uiso 0.364(5) 1 calc R U P A 2
H66F H 0.686438 -0.083224 1.028219 0.167 Uiso 0.364(5) 1 calc R U P A 2
C35D C 1.0433(17) 0.0675(14) 0.7943(14) 0.063(4) Uani 0.364(5) 1 d . U P A 2
H35D H 1.088213 0.083193 0.778784 0.075 Uiso 0.364(5) 1 calc R U P A 2
C36D C 1.0531(16) 0.0233(14) 0.8522(13) 0.061(4) Uani 0.364(5) 1 d . U P A 2
H36D H 1.102761 0.004766 0.873537 0.073 Uiso 0.364(5) 1 calc R U P A 2
C37D C 0.9920(14) 0.0062(12) 0.8785(12) 0.059(4) Uani 0.364(5) 1 d . U P A 2
H37D H 1.002315 -0.017385 0.923414 0.071 Uiso 0.364(5) 1 calc R U P A 2
C38D C 0.9129(14) 0.0231(12) 0.8400(11) 0.055(3) Uani 0.364(5) 1 d . U P A 2
C34D C 0.966(2) 0.0898(17) 0.7576(16) 0.066(4) Uani 0.364(5) 1 d . U P A 2
C47D C 0.6955(17) -0.0842(16) 0.7828(16) 0.067(5) Uani 0.364(5) 1 d . U P A 2
H47D H 0.698758 -0.125398 0.811596 0.080 Uiso 0.364(5) 1 calc R U P A 2
C60D C 0.891(2) -0.1190(17) 0.935(2) 0.084(5) Uani 0.364(5) 1 d . U P A 2
H60D H 0.931243 -0.119485 0.913080 0.101 Uiso 0.364(5) 1 calc R U P A 2
C62D C 0.819(2) -0.1721(19) 1.0134(19) 0.094(5) Uani 0.364(5) 1 d . U P A 2
H62D H 0.809332 -0.211711 1.041493 0.112 Uiso 0.364(5) 1 calc R U P A 2
C46D C 0.6304(19) -0.0783(18) 0.7126(19) 0.072(6) Uani 0.364(5) 1 d . U P A 2
H46D H 0.583144 -0.114917 0.685109 0.087 Uiso 0.364(5) 1 calc R U P A 2
C130 C 0.069(3) 0.238(3) 1.016(3) 0.17(2) Uani 0.364(5) 1 d . U P A 2
H13A H 0.099677 0.287791 1.018890 0.251 Uiso 0.364(5) 1 calc R U P A 2
H13B H 0.054303 0.232017 1.060288 0.251 Uiso 0.364(5) 1 calc R U P A 2
H13C H 0.017477 0.229185 0.971242 0.251 Uiso 0.364(5) 1 calc R U P A 2

loop_
_atom_site_aniso_label
_atom_site_aniso_U_11
_atom_site_aniso_U_22
_atom_site_aniso_U_33
_atom_site_aniso_U_23
_atom_site_aniso_U_13
_atom_site_aniso_U_12
Al1 0.0555(13) 0.0473(11) 0.0576(12) 0.0063(9) 0.0203(9) 0.0029(9)
F1 0.182(8) 0.091(4) 0.209(8) 0.058(5) 0.106(6) 0.014(5)
O1 0.155(6) 0.076(4) 0.100(4) 0.007(3) 0.074(4) -0.019(4)
Mo1 0.0680(4) 0.0594(4) 0.0516(4) -0.0029(3) 0.0216(3) -0.0023(3)
F2 0.247(9) 0.186(8) 0.127(6) -0.040(6) 0.084(7) 0.040(8)
O2 0.062(3) 0.124(5) 0.129(5) -0.035(4) 0.005(3) 0.031(3)
B3 0.068(5) 0.060(4) 0.079(5) 0.010(3) 0.012(3) 0.005(4)
F3 0.235(8) 0.108(5) 0.205(9) 0.029(5) 0.154(7) 0.019(6)
O3 0.101(4) 0.076(3) 0.091(4) 0.016(3) 0.038(3) 0.040(3)
B2 0.064(4) 0.074(5) 0.068(4) -0.008(3) 0.025(3) 0.005(4)
F4 0.219(8) 0.175(8) 0.170(8) -0.051(6) -0.037(7) -0.014(8)
O4 0.112(4) 0.075(4) 0.063(3) 0.008(3) 0.030(3) 0.026(3)
B1 0.072(4) 0.071(4) 0.056(4) -0.009(3) 0.021(3) 0.006(4)
F5 0.297(9) 0.174(8) 0.115(6) 0.035(5) 0.059(7) 0.146(8)
F6 0.139(6) 0.091(4) 0.156(6) 0.027(4) 0.045(5) -0.014(4)
N15 0.066(4) 0.058(3) 0.057(3) 0.015(3) 0.012(2) 0.004(3)
F7 0.121(5) 0.095(4) 0.178(7) -0.036(4) 0.051(5) 0.018(4)
N16 0.063(3) 0.060(3) 0.069(3) 0.011(3) 0.013(3) 0.007(3)
F8 0.133(5) 0.207(9) 0.164(8) -0.018(7) -0.055(5) 0.030(6)
N14 0.061(4) 0.053(3) 0.078(4) 0.013(3) 0.014(3) -0.006(3)
Mo2 0.0436(7) 0.0368(6) 0.0537(8) 0.0057(5) 0.0065(5) 0.0059(5)
N17 0.046(5) 0.043(4) 0.052(5) 0.002(3) 0.008(4) 0.007(3)
N18 0.054(4) 0.041(4) 0.055(5) 0.006(3) 0.013(3) 0.005(3)
C45 0.050(6) 0.046(5) 0.055(5) -0.003(4) 0.010(4) 0.002(4)
C46 0.053(6) 0.046(6) 0.076(6) 0.001(5) 0.015(5) -0.001(4)
C47 0.054(6) 0.049(5) 0.067(6) 0.003(5) 0.013(4) 0.000(4)
B4 0.054(5) 0.049(5) 0.050(5) 0.002(4) 0.005(4) 0.003(4)
N20 0.066(5) 0.049(4) 0.050(4) 0.004(3) 0.010(4) 0.005(4)
N19 0.044(5) 0.051(4) 0.048(3) 0.003(3) 0.005(3) 0.003(4)
C48 0.076(6) 0.052(5) 0.063(5) 0.001(4) 0.020(5) 0.004(5)
C49 0.084(7) 0.064(6) 0.055(5) -0.004(4) 0.017(5) 0.014(6)
C50 0.064(6) 0.061(5) 0.052(5) 0.002(4) 0.010(4) 0.007(5)
C59 0.063(6) 0.056(5) 0.059(5) 0.005(4) 0.011(4) 0.011(4)
C64 0.081(7) 0.062(5) 0.073(6) 0.004(5) 0.029(5) 0.007(5)
C66 0.147(14) 0.083(10) 0.112(11) 0.018(8) 0.061(10) 0.005(10)
C62 0.084(8) 0.065(6) 0.074(6) 0.015(5) 0.011(5) 0.009(6)
C61 0.072(7) 0.061(5) 0.082(6) 0.005(5) 0.017(5) 0.013(5)
C65 0.099(11) 0.078(8) 0.120(11) 0.003(8) 0.043(9) 0.025(8)
C60 0.064(6) 0.062(5) 0.074(6) 0.006(4) 0.021(5) 0.011(5)
N12 0.057(4) 0.037(4) 0.048(5) 0.000(3) 0.005(3) 0.010(3)
C38 0.055(5) 0.040(5) 0.058(5) 0.002(4) 0.005(4) 0.008(4)
C37 0.054(5) 0.058(6) 0.064(6) 0.008(5) 0.007(4) 0.014(5)
C36 0.058(5) 0.044(5) 0.071(6) -0.006(4) 0.010(5) 0.001(4)
C35 0.058(5) 0.051(5) 0.066(6) 0.000(5) 0.014(5) 0.009(4)
C34 0.054(5) 0.048(5) 0.060(6) -0.007(4) 0.010(4) 0.008(4)
N11 0.041(4) 0.039(3) 0.023(3) 0.003(3) 0.003(3) -0.008(3)
F9 0.262(11) 0.158(6) 0.179(9) 0.072(6) 0.075(8) 0.051(7)
N13 0.066(3) 0.056(3) 0.063(4) 0.012(3) 0.011(3) -0.008(3)
F10 0.308(12) 0.145(7) 0.260(9) 0.015(7) 0.216(9) -0.002(8)
F11 0.113(7) 0.203(8) 0.281(12) -0.074(7) 0.028(7) 0.032(6)
N10 0.075(4) 0.061(3) 0.049(3) 0.000(3) 0.030(3) -0.006(3)
F12 0.262(10) 0.158(6) 0.122(6) 0.025(5) 0.082(6) 0.122(6)
N6 0.061(3) 0.057(3) 0.051(3) -0.005(2) 0.021(2) -0.003(3)
F13 0.237(8) 0.219(10) 0.312(13) 0.044(9) 0.202(9) 0.063(7)
N7 0.063(3) 0.056(3) 0.054(3) -0.004(3) 0.020(2) 0.001(3)
F14 0.121(5) 0.107(5) 0.114(5) 0.006(4) 0.035(4) 0.047(4)
N8 0.081(4) 0.082(4) 0.051(3) 0.004(3) 0.025(3) -0.015(3)
F15 0.257(10) 0.144(6) 0.104(4) 0.047(4) 0.105(5) 0.058(6)
N9 0.071(4) 0.085(4) 0.063(4) -0.007(3) 0.031(3) -0.009(3)
F16 0.193(7) 0.144(6) 0.106(5) 0.025(5) 0.032(5) 0.095(6)
N1 0.063(3) 0.073(3) 0.052(3) -0.009(3) 0.024(3) 0.009(3)
F17 0.098(5) 0.148(7) 0.252(9) -0.028(6) 0.034(5) 0.057(5)
N2 0.084(4) 0.070(3) 0.053(3) -0.001(3) 0.031(3) 0.009(3)
F18 0.239(10) 0.234(10) 0.158(6) 0.006(6) 0.127(7) 0.080(8)
N3 0.088(5) 0.072(3) 0.054(3) -0.006(3) 0.025(3) 0.015(3)
F19 0.272(10) 0.080(4) 0.185(8) 0.008(5) 0.112(7) 0.036(5)
N4 0.064(3) 0.055(3) 0.046(3) -0.004(2) 0.023(3) -0.004(2)
F20 0.148(7) 0.209(9) 0.275(10) -0.033(8) 0.057(7) 0.117(7)
N5 0.057(3) 0.049(3) 0.053(3) -0.008(2) 0.015(2) -0.002(2)
C42 0.062(4) 0.079(5) 0.055(3) 0.014(4) 0.004(3) -0.002(4)
F21 0.301(12) 0.179(8) 0.150(8) 0.032(6) 0.047(7) 0.140(8)
C43 0.080(5) 0.091(5) 0.059(4) 0.019(4) 0.014(3) 0.005(4)
F22 0.227(9) 0.139(6) 0.089(4) -0.013(4) 0.058(5) 0.060(6)
C44 0.080(5) 0.084(5) 0.075(4) 0.012(4) 0.023(4) 0.012(4)
F23 0.148(8) 0.297(13) 0.240(11) 0.075(9) 0.136(8) 0.044(8)
C41 0.072(5) 0.056(4) 0.092(5) 0.007(4) 0.020(4) -0.008(3)
F24 0.149(8) 0.283(12) 0.240(11) 0.064(9) 0.032(7) 0.088(8)
C40 0.077(5) 0.055(4) 0.102(6) 0.006(4) 0.027(4) -0.012(4)
F25 0.277(12) 0.240(9) 0.097(6) -0.037(7) 0.026(7) 0.012(8)
C39 0.074(5) 0.061(4) 0.079(5) 0.009(3) 0.022(4) -0.005(3)
F26 0.322(12) 0.255(10) 0.159(8) 0.123(8) 0.136(9) 0.110(9)
C12 0.072(4) 0.104(6) 0.061(4) -0.011(4) 0.030(3) 0.002(4)
F27 0.156(7) 0.104(5) 0.200(9) 0.019(5) -0.007(6) -0.038(4)
C13 0.088(5) 0.123(7) 0.051(4) -0.004(4) 0.031(4) -0.004(5)
F28 0.094(5) 0.187(7) 0.193(7) 0.059(6) 0.068(5) 0.030(5)
C14 0.080(5) 0.085(5) 0.056(4) 0.003(4) 0.021(3) 0.005(4)
F29 0.128(6) 0.185(8) 0.132(5) -0.013(6) -0.032(5) 0.030(6)
C51 0.061(4) 0.076(5) 0.096(5) 0.007(4) 0.017(4) 0.010(4)
F30 0.281(12) 0.152(7) 0.264(9) 0.036(7) 0.199(9) 0.048(7)
C52 0.080(6) 0.076(5) 0.118(7) -0.002(5) 0.023(4) 0.012(4)
F31 0.170(8) 0.230(11) 0.267(9) 0.072(8) -0.034(8) 0.074(8)
C53 0.076(6) 0.095(5) 0.130(7) -0.005(5) 0.031(5) 0.015(5)
F32 0.141(7) 0.147(6) 0.305(12) 0.045(7) 0.115(8) -0.003(6)
C54 0.080(6) 0.108(5) 0.122(7) 0.002(5) 0.035(5) 0.016(5)
F33 0.155(8) 0.200(10) 0.263(9) -0.053(8) -0.006(7) 0.014(7)
C55 0.076(6) 0.093(5) 0.116(7) 0.018(5) 0.025(5) 0.020(5)
F34 0.189(9) 0.087(5) 0.281(12) -0.021(7) 0.083(8) 0.008(5)
C56 0.074(5) 0.079(5) 0.102(6) 0.011(4) 0.023(4) 0.015(4)
F35 0.172(7) 0.161(8) 0.333(13) 0.004(8) 0.170(8) -0.015(7)
C17 0.093(5) 0.119(7) 0.093(6) 0.008(5) 0.043(4) -0.022(5)
F36 0.318(11) 0.166(9) 0.184(9) 0.077(8) 0.104(8) 0.053(9)
C16 0.116(7) 0.135(8) 0.115(7) 0.033(6) 0.044(6) -0.022(6)
C15 0.120(6) 0.117(7) 0.096(6) 0.038(5) 0.036(5) -0.020(5)
C5 0.063(4) 0.086(5) 0.075(5) -0.010(4) 0.026(3) 0.007(4)
C4 0.069(5) 0.128(7) 0.096(6) -0.027(5) 0.030(4) 0.016(5)
C3 0.090(5) 0.109(6) 0.098(6) -0.024(5) 0.029(5) 0.031(5)
C2 0.083(5) 0.089(5) 0.084(5) -0.026(4) 0.030(4) 0.017(4)
C1 0.069(4) 0.070(4) 0.061(4) -0.007(3) 0.030(3) 0.007(3)
C6 0.121(7) 0.087(5) 0.062(4) 0.012(4) 0.034(4) 0.013(5)
C7 0.151(8) 0.101(6) 0.065(4) 0.008(4) 0.022(5) 0.021(6)
C8 0.125(7) 0.096(5) 0.061(4) -0.004(4) 0.019(5) 0.018(5)
C11 0.066(4) 0.059(4) 0.069(4) -0.007(3) 0.021(3) -0.004(3)
C10 0.057(4) 0.066(4) 0.075(5) 0.001(4) 0.022(3) 0.004(3)
C9 0.062(4) 0.062(4) 0.056(4) 0.003(3) 0.023(3) 0.005(3)
C26 0.067(4) 0.080(5) 0.076(5) -0.010(4) 0.024(3) 0.010(4)
C27 0.076(5) 0.086(5) 0.099(6) -0.006(4) 0.028(4) 0.013(4)
C28 0.081(5) 0.085(5) 0.104(6) 0.006(5) 0.022(4) 0.025(4)
C29 0.073(5) 0.091(5) 0.101(6) 0.004(5) 0.019(4) 0.017(4)
C30 0.069(5) 0.076(4) 0.083(5) -0.001(4) 0.015(4) 0.006(4)
C31 0.062(5) 0.079(4) 0.082(5) -0.003(4) 0.019(3) 0.011(4)
C57 0.105(9) 0.112(7) 0.177(12) -0.020(8) 0.054(8) 0.020(7)
C58 0.113(9) 0.119(7) 0.148(11) 0.051(8) 0.056(8) 0.034(7)
C18 0.075(5) 0.071(4) 0.061(4) -0.008(3) 0.017(3) 0.020(4)
C23 0.098(6) 0.081(5) 0.068(4) -0.008(4) 0.030(4) 0.011(5)
C22 0.091(6) 0.086(5) 0.076(5) -0.015(4) 0.022(4) 0.020(5)
C21 0.085(6) 0.076(5) 0.093(5) -0.014(4) 0.023(5) 0.017(4)
C20 0.103(6) 0.078(4) 0.094(5) 0.002(4) 0.040(5) 0.021(5)
C19 0.098(6) 0.075(4) 0.070(4) -0.004(3) 0.031(4) 0.022(4)
C32 0.114(9) 0.099(7) 0.134(10) 0.012(7) 0.034(7) 0.040(7)
C33 0.098(8) 0.083(5) 0.103(8) -0.003(5) 0.002(6) 0.008(5)
C25 0.168(11) 0.123(9) 0.090(7) -0.026(6) 0.046(8) 0.027(8)
C24 0.158(11) 0.084(6) 0.138(9) 0.027(6) 0.074(8) 0.043(7)
C67 0.145(7) 0.096(5) 0.135(7) 0.021(5) 0.061(5) -0.003(6)
C68 0.095(5) 0.079(4) 0.078(5) 0.025(4) 0.032(4) -0.007(4)
C69 0.060(4) 0.077(4) 0.085(4) 0.000(4) 0.019(4) 0.012(4)
C70 0.131(7) 0.141(7) 0.106(6) 0.002(6) 0.031(5) 0.024(7)
C71 0.090(5) 0.082(4) 0.093(6) 0.016(4) 0.042(4) 0.040(4)
C72 0.203(8) 0.184(9) 0.171(10) -0.035(7) 0.067(7) 0.094(7)
C73 0.086(5) 0.079(4) 0.061(4) 0.007(3) 0.029(3) 0.012(3)
C74 0.156(7) 0.111(6) 0.094(5) 0.011(5) 0.060(6) 0.006(5)
C75 0.103(6) 0.103(6) 0.134(6) -0.007(5) 0.040(6) 0.037(5)
C76 0.191(9) 0.105(6) 0.170(8) 0.007(7) 0.087(6) 0.021(6)
C77 0.150(9) 0.157(9) 0.195(9) -0.026(7) 0.055(7) 0.072(7)
C78 0.185(8) 0.144(7) 0.109(6) -0.012(5) 0.043(6) 0.075(7)
C79 0.184(10) 0.172(9) 0.162(10) 0.032(7) 0.078(8) 0.026(7)
C80 0.118(6) 0.154(7) 0.133(7) 0.004(7) 0.035(5) 0.003(6)
C81 0.127(7) 0.153(8) 0.164(8) 0.041(6) 0.065(6) 0.011(6)
C84 0.235(7) 0.236(7) 0.235(7) 0.020(2) 0.091(3) 0.046(2)
C88 0.143(8) 0.139(9) 0.165(9) 0.014(8) 0.055(7) 0.022(8)
C82 0.245(6) 0.244(6) 0.244(6) 0.0199(11) 0.093(2) 0.0490(16)
C83 0.248(6) 0.248(6) 0.248(6) 0.0204(11) 0.095(3) 0.0497(16)
C85 0.236(6) 0.236(6) 0.236(6) 0.0195(11) 0.091(2) 0.0474(16)
C86 0.240(6) 0.240(6) 0.240(6) 0.0198(11) 0.092(2) 0.0480(16)
C87 0.234(6) 0.234(6) 0.234(6) 0.0193(11) 0.090(2) 0.0468(16)
C96 0.246(6) 0.246(6) 0.246(6) 0.0200(12) 0.094(3) 0.0492(16)
C89 0.150(8) 0.151(8) 0.151(8) 0.012(2) 0.058(4) 0.031(3)
C90 0.144(6) 0.144(6) 0.144(6) 0.0120(11) 0.055(3) 0.0289(16)
C91 0.144(6) 0.144(6) 0.144(6) 0.0119(11) 0.055(2) 0.0288(16)
C92 0.146(6) 0.146(6) 0.146(6) 0.0120(11) 0.056(2) 0.0293(16)
C93 0.144(6) 0.144(6) 0.144(6) 0.0120(11) 0.055(2) 0.0288(15)
C94 0.145(6) 0.145(6) 0.145(6) 0.0120(11) 0.055(2) 0.0291(16)
C95 0.142(6) 0.142(6) 0.142(6) 0.0119(11) 0.054(2) 0.0283(16)
C117 0.165(9) 0.178(10) 0.162(9) 0.006(8) 0.052(7) 0.035(8)
C115 0.145(10) 0.129(11) 0.153(11) 0.027(8) 0.051(7) 0.030(9)
C116 0.172(10) 0.172(12) 0.167(10) 0.009(8) 0.057(8) 0.036(9)
C120 0.169(12) 0.164(13) 0.156(10) 0.016(9) 0.063(8) 0.026(9)
C121 0.167(18) 0.146(19) 0.147(19) 0.008(14) 0.061(15) 0.013(14)
C122 0.220(7) 0.221(7) 0.220(7) 0.0182(12) 0.084(3) 0.0439(17)
C123 0.241(7) 0.241(7) 0.241(7) 0.0199(12) 0.092(3) 0.0483(18)
C141 0.122(7) 0.123(7) 0.122(7) 0.011(2) 0.048(3) 0.024(2)
C118 0.099(5) 0.099(5) 0.099(5) 0.0079(11) 0.038(2) 0.0199(14)
C119 0.094(5) 0.094(5) 0.094(5) 0.0080(11) 0.036(2) 0.0189(14)
C124 0.086(5) 0.086(5) 0.086(5) 0.0070(11) 0.032(2) 0.0172(14)
C125 0.238(8) 0.238(7) 0.238(8) 0.0195(12) 0.091(3) 0.0475(18)
C140 0.095(7) 0.095(7) 0.095(7) 0.0077(12) 0.036(3) 0.0192(17)
C126 0.096(5) 0.096(5) 0.096(5) 0.0075(11) 0.037(2) 0.0192(14)
C127 0.083(5) 0.083(5) 0.083(5) 0.0068(11) 0.031(2) 0.0163(14)
C128 0.087(5) 0.087(5) 0.087(5) 0.0072(11) 0.033(2) 0.0174(14)
C142 0.243(8) 0.243(8) 0.243(8) 0.0197(12) 0.093(3) 0.0489(19)
C156 0.183(11) 0.153(15) 0.177(16) 0.034(12) 0.079(12) 0.048(13)
C150 0.153(7) 0.138(9) 0.137(8) 0.036(6) 0.063(6) 0.021(7)
C151 0.150(8) 0.122(8) 0.137(8) 0.033(6) 0.057(7) 0.017(7)
C152 0.156(9) 0.143(10) 0.149(9) 0.021(7) 0.060(7) 0.021(7)
C153 0.155(8) 0.157(10) 0.158(10) 0.026(7) 0.066(7) 0.017(8)
C154 0.157(8) 0.146(10) 0.156(9) 0.023(7) 0.060(7) 0.017(8)
C155 0.170(7) 0.156(9) 0.163(9) 0.015(7) 0.058(6) 0.022(7)
C63 0.104(6) 0.075(5) 0.082(5) 0.014(4) 0.025(4) 0.013(4)
Mo2D 0.076(3) 0.081(3) 0.0481(12) -0.0015(17) 0.0141(16) -0.0267(17)
N12D 0.063(6) 0.055(6) 0.050(6) -0.002(5) 0.014(5) -0.011(5)
N18D 0.061(6) 0.063(7) 0.058(6) -0.001(5) 0.021(5) -0.003(6)
N17D 0.055(6) 0.063(6) 0.053(6) 0.003(5) 0.022(5) -0.004(5)
N20D 0.054(7) 0.060(5) 0.053(5) -0.001(4) 0.023(5) 0.000(5)
N19D 0.061(8) 0.057(6) 0.057(5) 0.002(4) 0.020(5) -0.002(6)
B5 0.062(6) 0.055(6) 0.052(6) 0.002(5) 0.022(5) -0.002(6)
C48D 0.058(8) 0.062(7) 0.059(6) 0.002(5) 0.025(6) 0.003(7)
C49D 0.066(9) 0.070(7) 0.056(6) 0.000(6) 0.022(6) 0.005(7)
C50D 0.061(8) 0.063(7) 0.048(6) 0.000(5) 0.020(6) -0.006(7)
C45D 0.058(8) 0.063(8) 0.058(7) -0.006(6) 0.016(6) -0.004(6)
C59D 0.066(8) 0.061(6) 0.058(7) 0.007(6) 0.021(5) 0.000(6)
C64D 0.078(9) 0.074(8) 0.064(8) 0.007(6) 0.030(6) -0.007(6)
C63D 0.083(9) 0.081(9) 0.074(9) 0.015(7) 0.029(7) -0.006(6)
C66D 0.122(16) 0.115(17) 0.105(16) 0.016(13) 0.067(13) -0.006(12)
C35D 0.069(7) 0.058(8) 0.060(7) 0.006(6) 0.025(6) 0.007(6)
C36D 0.058(7) 0.066(8) 0.054(7) 0.007(6) 0.019(6) 0.003(7)
C37D 0.064(6) 0.058(8) 0.050(7) -0.008(6) 0.019(5) 0.006(6)
C38D 0.058(6) 0.053(7) 0.048(7) -0.011(5) 0.022(5) -0.005(5)
C34D 0.065(7) 0.054(7) 0.062(7) 0.003(6) 0.012(5) -0.003(6)
C47D 0.063(8) 0.064(8) 0.068(8) 0.005(6) 0.029(6) -0.008(6)
C60D 0.084(9) 0.075(8) 0.089(9) 0.016(7) 0.028(7) 0.015(6)
C62D 0.091(9) 0.086(9) 0.090(10) 0.018(8) 0.026(7) 0.001(7)
C46D 0.062(9) 0.067(8) 0.073(8) 0.000(7) 0.018(6) -0.004(7)
C130 0.15(3) 0.16(3) 0.18(3) 0.038(19) 0.060(19) 0.006(18)

loop_
_atom_type_symbol
_atom_type_description
_atom_type_scat_dispersion_real
_atom_type_scat_dispersion_imag
_atom_type_scat_source
C C 0.0181 0.0091 'International Tables Vol C Tables 4.2.6.8 and 6.1.1.4'
H H 0.0000 0.0000 'International Tables Vol C Tables 4.2.6.8 and 6.1.1.4'
Al Al 0.2130 0.2455 'International Tables Vol C Tables 4.2.6.8 and 6.1.1.4'
B B 0.0090 0.0039 'International Tables Vol C Tables 4.2.6.8 and 6.1.1.4'
F F 0.0727 0.0534 'International Tables Vol C Tables 4.2.6.8 and 6.1.1.4'
Mo Mo -0.0483 2.7339 'International Tables Vol C Tables 4.2.6.8 and 6.1.1.4'
N N 0.0311 0.0180 'International Tables Vol C Tables 4.2.6.8 and 6.1.1.4'
O O 0.0492 0.0322 'International Tables Vol C Tables 4.2.6.8 and 6.1.1.4'

loop_
_exptl_crystal_face_index_h
_exptl_crystal_face_index_k
_exptl_crystal_face_index_l
_exptl_crystal_face_perp_dist
1.00 -1.00 1.00 0.0240
-1.00 1.00 -1.00 0.0320
1.00 0.00 0.00 0.0590
-1.00 0.00 0.00 0.0540
-1.00 1.00 1.00 0.0320
1.00 1.00 0.00 0.0770
-1.00 -1.00 0.00 0.0720
0.00 0.00 -1.00 0.0360
1.00 -1.00 0.00 0.0180
-1.00 1.00 0.00 0.0190

loop_
_geom_angle_atom_site_label_1
_geom_angle_atom_site_label_2
_geom_angle_atom_site_label_3
_geom_angle
_geom_angle_site_symmetry_1
_geom_angle_site_symmetry_3
_geom_angle_publ_flag
O1 Al1 O3 107.4(4) . . ?
O1 Al1 O4 109.6(4) . . ?
O2 Al1 O1 108.9(5) . . ?
O2 Al1 O3 110.1(4) . . ?
O2 Al1 O4 110.6(4) . . ?
O4 Al1 O3 110.2(3) . . ?
C68 O1 Al1 158.8(9) . . ?
N10 Mo1 N6 96.9(3) . . ?
N10 Mo1 N8 96.8(3) . . ?
N10 Mo1 N1 175.6(3) . . ?
N10 Mo1 N2 91.0(3) . . ?
N10 Mo1 N4 90.9(3) . . ?
N6 Mo1 N8 85.7(2) . . ?
N6 Mo1 N1 86.3(2) . . ?
N6 Mo1 N2 171.8(3) . . ?
N6 Mo1 N4 92.6(2) . . ?
N8 Mo1 N1 86.3(3) . . ?
N8 Mo1 N2 95.5(3) . . ?
N8 Mo1 N4 172.2(3) . . ?
N2 Mo1 N1 85.6(3) . . ?
N4 Mo1 N1 86.0(3) . . ?
N4 Mo1 N2 85.1(2) . . ?
C69 O2 Al1 161.6(8) . . ?
N16 B3 C51 105.2(8) . . ?
N16 B3 C34D 107.0(12) . . ?
N14 B3 N16 106.8(8) . . ?
N14 B3 C34 109.0(9) . . ?
N14 B3 C51 114.5(8) . . ?
N14 B3 C34D 92.9(12) . . ?
C34 B3 N16 110.5(9) . . ?
C34 B3 C51 110.7(10) . . ?
C51 B3 C34D 128.7(13) . . ?
C71 O3 Al1 154.3(7) . . ?
N7 B2 N9 108.3(8) . . ?
N7 B2 C5 110.1(7) . . ?
N7 B2 C26 103.6(7) . . ?
N9 B2 C5 103.7(7) . . ?
N9 B2 C26 111.8(8) . . ?
C5 B2 C26 119.0(8) . . ?
C73 O4 Al1 153.0(7) . . ?
N3 B1 C1 106.4(7) . . ?
N3 B1 C18 116.0(7) . . ?
N5 B1 N3 103.4(7) . . ?
N5 B1 C1 111.5(7) . . ?
N5 B1 C18 109.6(7) . . ?
C18 B1 C1 109.8(8) . . ?
N16 N15 Mo2 116.4(5) . . ?
N16 N15 Mo2D 123.5(5) . . ?
C42 N15 N16 107.5(7) . . ?
C42 N15 Mo2 136.1(7) . . ?
C42 N15 Mo2D 127.9(7) . . ?
N15 N16 B3 123.1(7) . . ?
C44 N16 B3 129.4(8) . . ?
C44 N16 N15 107.4(7) . . ?
N13 N14 B3 118.9(7) . . ?
C41 N14 B3 131.6(9) . . ?
C41 N14 N13 108.6(8) . . ?
N15 Mo2 N17 94.9(4) . . ?
N15 Mo2 N19 172.6(4) . . ?
N15 Mo2 N12 86.8(4) . . ?
N15 Mo2 N13 86.1(3) . . ?
N17 Mo2 N19 84.3(4) . . ?
N17 Mo2 N12 85.7(4) . . ?
N17 Mo2 N13 173.3(3) . . ?
N19 Mo2 N12 85.8(4) . . ?
N19 Mo2 N13 93.9(3) . . ?
N11 Mo2 N15 90.8(3) . . ?
N11 Mo2 N17 97.0(4) . . ?
N11 Mo2 N19 96.6(4) . . ?
N11 Mo2 N12 176.5(4) . . ?
N11 Mo2 N13 89.6(3) . . ?
N13 Mo2 N12 87.7(4) . . ?
N18 N17 Mo2 120.1(8) . . ?
C45 N17 Mo2 133.6(9) . . ?
C45 N17 N18 106.3(10) . . ?
N17 N18 B4 122.7(9) . . ?
C47 N18 N17 109.0(10) . . ?
C47 N18 B4 128.2(10) . . ?
N17 C45 H45 124.9 . . ?
N17 C45 C46 110.1(13) . . ?
C46 C45 H45 124.9 . . ?
C45 C46 H46 127.3 . . ?
C47 C46 C45 105.5(13) . . ?
C47 C46 H46 127.3 . . ?
N18 C47 H47 125.5 . . ?
C46 C47 N18 109.1(13) . . ?
C46 C47 H47 125.5 . . ?
N18 B4 N20 103.9(10) . . ?
N18 B4 C59 105.2(10) . . ?
N18 B4 C38 112.2(10) . . ?
N20 B4 C59 116.8(11) . . ?
N20 B4 C38 102.9(10) . . ?
C38 B4 C59 115.4(11) . . ?
N19 N20 B4 120.9(9) . . ?
C50 N20 B4 130.3(10) . . ?
C50 N20 N19 108.1(10) . . ?
N20 N19 Mo2 119.2(8) . . ?
C48 N19 Mo2 133.4(9) . . ?
C48 N19 N20 106.3(10) . . ?
N19 C48 H48 124.7 . . ?
N19 C48 C49 110.6(12) . . ?
C49 C48 H48 124.7 . . ?
C48 C49 H49 127.0 . . ?
C50 C49 C48 106.0(12) . . ?
C50 C49 H49 127.0 . . ?
N20 C50 C49 108.6(11) . . ?
N20 C50 H50 125.7 . . ?
C49 C50 H50 125.7 . . ?
C64 C59 B4 123.8(13) . . ?
C64 C59 C60 116.6(14) . . ?
C60 C59 B4 119.4(13) . . ?
C59 C64 H64 119.9 . . ?
C59 C64 C63 120.2(16) . . ?
C63 C64 H64 119.9 . . ?
H66A C66 H66B 109.5 . . ?
H66A C66 H66C 109.5 . . ?
H66B C66 H66C 109.5 . . ?
C63 C66 H66A 109.5 . . ?
C63 C66 H66B 109.5 . . ?
C63 C66 H66C 109.5 . . ?
C61 C62 H62 119.4 . . ?
C63 C62 H62 119.4 . . ?
C63 C62 C61 121.2(14) . . ?
C62 C61 C65 121.4(15) . . ?
C62 C61 C60 118.0(14) . . ?
C60 C61 C65 120.6(15) . . ?
C61 C65 H65A 109.5 . . ?
C61 C65 H65B 109.5 . . ?
C61 C65 H65C 109.5 . . ?
H65A C65 H65B 109.5 . . ?
H65A C65 H65C 109.5 . . ?
H65B C65 H65C 109.5 . . ?
C59 C60 H60 118.5 . . ?
C61 C60 C59 122.9(14) . . ?
C61 C60 H60 118.5 . . ?
C38 N12 Mo2 119.6(10) . . ?
C34 N12 Mo2 119.5(8) . . ?
C34 N12 C38 119.7(11) . . ?
N12 C38 B4 119.3(11) . . ?
N12 C38 C37 119.3(13) . . ?
C37 C38 B4 121.2(11) . . ?
C38 C37 H37 120.0 . . ?
C36 C37 C38 120.1(12) . . ?
C36 C37 H37 120.0 . . ?
C37 C36 H36 120.2 . . ?
C35 C36 C37 119.6(13) . . ?
C35 C36 H36 120.2 . . ?
C36 C35 H35 119.7 . . ?
C36 C35 C34 120.5(15) . . ?
C34 C35 H35 119.7 . . ?
N12 C34 B3 115.5(11) . . ?
N12 C34 C35 120.6(13) . . ?
C35 C34 B3 123.3(13) . . ?
N10 N11 Mo2 175.1(7) . . ?
N14 N13 Mo2 118.5(5) . . ?
N14 N13 Mo2D 132.6(6) . . ?
C39 N13 N14 107.1(7) . . ?
C39 N13 Mo2 132.6(7) . . ?
C39 N13 Mo2D 119.9(7) . . ?
Mo1 N10 Mo2D 168.1(3) . . ?
N11 N10 Mo1 173.0(7) . . ?
N7 N6 Mo1 118.4(5) . . ?
C12 N6 Mo1 135.0(6) . . ?
C12 N6 N7 106.3(7) . . ?
N6 N7 B2 121.6(6) . . ?
C14 N7 B2 130.5(8) . . ?
C14 N7 N6 107.8(7) . . ?
N9 N8 Mo1 120.4(5) . . ?
C15 N8 Mo1 130.7(8) . . ?
C15 N8 N9 108.1(9) . . ?
N8 N9 B2 119.1(7) . . ?
C17 N9 B2 129.7(9) . . ?
C17 N9 N8 110.5(9) . . ?
C5 N1 Mo1 119.3(6) . . ?
C1 N1 Mo1 117.7(6) . . ?
C1 N1 C5 121.9(7) . . ?
N3 N2 Mo1 119.9(5) . . ?
C6 N2 Mo1 131.7(7) . . ?
C6 N2 N3 106.7(7) . . ?
N2 N3 B1 118.4(6) . . ?
C8 N3 B1 133.9(8) . . ?
C8 N3 N2 107.6(8) . . ?
N5 N4 Mo1 121.1(5) . . ?
C9 N4 Mo1 130.9(5) . . ?
C9 N4 N5 107.5(6) . . ?
N4 N5 B1 119.6(6) . . ?
C11 N5 B1 131.4(7) . . ?
C11 N5 N4 108.7(6) . . ?
N15 C42 H42 124.6 . . ?
N15 C42 C43 110.8(9) . . ?
C43 C42 H42 124.6 . . ?
C42 C43 H43 127.3 . . ?
C42 C43 C44 105.5(9) . . ?
C44 C43 H43 127.3 . . ?
N16 C44 C43 108.8(9) . . ?
N16 C44 H44 125.6 . . ?
C43 C44 H44 125.6 . . ?
N14 C41 H41 125.5 . . ?
N14 C41 C40 108.9(9) . . ?
C40 C41 H41 125.5 . . ?
C41 C40 H40 127.7 . . ?
C39 C40 C41 104.5(8) . . ?
C39 C40 H40 127.7 . . ?
N13 C39 C40 110.7(10) . . ?
N13 C39 H39 124.6 . . ?
C40 C39 H39 124.6 . . ?
N6 C12 H12 124.6 . . ?
N6 C12 C13 110.8(9) . . ?
C13 C12 H12 124.6 . . ?
C12 C13 H13 126.9 . . ?
C12 C13 C14 106.2(8) . . ?
C14 C13 H13 126.9 . . ?
N7 C14 C13 108.9(8) . . ?
N7 C14 H14 125.6 . . ?
C13 C14 H14 125.6 . . ?
C52 C51 B3 120.8(9) . . ?
C56 C51 B3 122.3(9) . . ?
C56 C51 C52 116.2(11) . . ?
C51 C52 H52 117.9 . . ?
C53 C52 C51 124.3(11) . . ?
C53 C52 H52 117.9 . . ?
C52 C53 C57 120.3(12) . . ?
C54 C53 C52 116.6(12) . . ?
C54 C53 C57 123.1(13) . . ?
C53 C54 H54 118.7 . . ?
C53 C54 C55 122.6(13) . . ?
C55 C54 H54 118.7 . . ?
C54 C55 C58 119.5(12) . . ?
C56 C55 C54 118.6(11) . . ?
C56 C55 C58 121.9(12) . . ?
C51 C56 H56 119.2 . . ?
C55 C56 C51 121.6(11) . . ?
C55 C56 H56 119.2 . . ?
N9 C17 H17 126.6 . . ?
N9 C17 C16 106.8(11) . . ?
C16 C17 H17 126.6 . . ?
C17 C16 H16 126.2 . . ?
C17 C16 C15 107.6(11) . . ?
C15 C16 H16 126.2 . . ?
N8 C15 C16 106.9(12) . . ?
N8 C15 H15 126.5 . . ?
C16 C15 H15 126.5 . . ?
N1 C5 B2 118.3(8) . . ?
N1 C5 C4 118.1(8) . . ?
C4 C5 B2 123.2(9) . . ?
C5 C4 H4 120.6 . . ?
C3 C4 C5 118.7(10) . . ?
C3 C4 H4 120.6 . . ?
C4 C3 H3 119.3 . . ?
C2 C3 C4 121.4(10) . . ?
C2 C3 H3 119.3 . . ?
C3 C2 H2 119.4 . . ?
C3 C2 C1 121.2(9) . . ?
C1 C2 H2 119.4 . . ?
N1 C1 B1 121.3(7) . . ?
N1 C1 C2 118.3(8) . . ?
C2 C1 B1 120.3(8) . . ?
N2 C6 H6 124.7 . . ?
N2 C6 C7 110.5(10) . . ?
C7 C6 H6 124.7 . . ?
C6 C7 H7 127.2 . . ?
C8 C7 C6 105.6(10) . . ?
C8 C7 H7 127.2 . . ?
N3 C8 C7 109.5(10) . . ?
N3 C8 H8 125.2 . . ?
C7 C8 H8 125.2 . . ?
N5 C11 H11 125.3 . . ?
N5 C11 C10 109.4(7) . . ?
C10 C11 H11 125.3 . . ?
C11 C10 H10 127.9 . . ?
C11 C10 C9 104.2(8) . . ?
C9 C10 H10 127.9 . . ?
N4 C9 C10 110.2(8) . . ?
N4 C9 H9 124.9 . . ?
C10 C9 H9 124.9 . . ?
C27 C26 B2 122.1(9) . . ?
C31 C26 B2 120.8(9) . . ?
C31 C26 C27 116.5(9) . . ?
C26 C27 H27 118.8 . . ?
C28 C27 C26 122.5(10) . . ?
C28 C27 H27 118.8 . . ?
C27 C28 C29 118.3(10) . . ?
C27 C28 C32 120.7(11) . . ?
C29 C28 C32 121.0(10) . . ?
C28 C29 H29 119.1 . . ?
C30 C29 C28 121.9(10) . . ?
C30 C29 H29 119.1 . . ?
C29 C30 C31 118.4(9) . . ?
C29 C30 C33 121.9(9) . . ?
C31 C30 C33 119.8(9) . . ?
C26 C31 H31 118.8 . . ?
C30 C31 C26 122.4(9) . . ?
C30 C31 H31 118.8 . . ?
C53 C57 H57A 109.5 . . ?
C53 C57 H57B 109.5 . . ?
C53 C57 H57C 109.5 . . ?
H57A C57 H57B 109.5 . . ?
H57A C57 H57C 109.5 . . ?
H57B C57 H57C 109.5 . . ?
C55 C58 H58A 109.5 . . ?
C55 C58 H58B 109.5 . . ?
C55 C58 H58C 109.5 . . ?
H58A C58 H58B 109.5 . . ?
H58A C58 H58C 109.5 . . ?
H58B C58 H58C 109.5 . . ?
C23 C18 B1 126.8(9) . . ?
C19 C18 B1 116.5(8) . . ?
C19 C18 C23 116.1(9) . . ?
C18 C23 H23 118.4 . . ?
C18 C23 C22 123.1(10) . . ?
C22 C23 H23 118.4 . . ?
C23 C22 C25 120.8(11) . . ?
C21 C22 C23 117.5(10) . . ?
C21 C22 C25 121.8(10) . . ?
C22 C21 H21 119.5 . . ?
C22 C21 C20 121.0(10) . . ?
C20 C21 H21 119.5 . . ?
C21 C20 C19 118.5(10) . . ?
C21 C20 C24 119.8(10) . . ?
C19 C20 C24 121.5(10) . . ?
C18 C19 C20 123.6(9) . . ?
C18 C19 H19 118.2 . . ?
C20 C19 H19 118.2 . . ?
C28 C32 H32A 109.5 . . ?
C28 C32 H32B 109.5 . . ?
C28 C32 H32C 109.5 . . ?
H32A C32 H32B 109.5 . . ?
H32A C32 H32C 109.5 . . ?
H32B C32 H32C 109.5 . . ?
C30 C33 H33A 109.5 . . ?
C30 C33 H33B 109.5 . . ?
C30 C33 H33C 109.5 . . ?
H33A C33 H33B 109.5 . . ?
H33A C33 H33C 109.5 . . ?
H33B C33 H33C 109.5 . . ?
C22 C25 H25A 109.5 . . ?
C22 C25 H25B 109.5 . . ?
C22 C25 H25C 109.5 . . ?
H25A C25 H25B 109.5 . . ?
H25A C25 H25C 109.5 . . ?
H25B C25 H25C 109.5 . . ?
C20 C24 H24A 109.5 . . ?
C20 C24 H24B 109.5 . . ?
C20 C24 H24C 109.5 . . ?
H24A C24 H24B 109.5 . . ?
H24A C24 H24C 109.5 . . ?
H24B C24 H24C 109.5 . . ?
F1 C67 F4 109.8(13) . . ?
F1 C67 C68 113.2(13) . . ?
F3 C67 F1 106.8(14) . . ?
F3 C67 F4 108.6(15) . . ?
F3 C67 C68 115.8(12) . . ?
F4 C67 C68 102.4(13) . . ?
O1 C68 C67 111.1(10) . . ?
O1 C68 C79 111.7(12) . 2_666 ?
O1 C68 C81 107.9(11) . . ?
C67 C68 C79 106.8(13) . 2_666 ?
C67 C68 C81 110.7(12) . . ?
C81 C68 C79 108.6(14) . 2_666 ?
O2 C69 C70 107.3(11) . . ?
O2 C69 C75 109.5(9) . . ?
O2 C69 C88 110.0(12) . 2_666 ?
C70 C69 C75 112.0(11) . . ?
C70 C69 C88 111.6(12) . 2_666 ?
C88 C69 C75 106.4(12) 2_666 . ?
F2 C70 F8 108.9(15) . . ?
F2 C70 F9 114.2(16) . . ?
F2 C70 C69 115.2(14) . . ?
F8 C70 F9 104.3(14) . . ?
F8 C70 C69 110.1(14) . . ?
F9 C70 C69 103.4(12) . . ?
O3 C71 C72 106.5(10) . 2_666 ?
O3 C71 C76 106.1(10) . . ?
O3 C71 C77 107.8(11) . 2_666 ?
C76 C71 C72 115.9(14) . 2_666 ?
C77 C71 C72 104.1(14) 2_666 2_666 ?
C77 C71 C76 115.9(13) 2_666 . ?
F5 C72 F12 106.0(18) . . ?
F5 C72 F13 126(2) . . ?
F5 C72 C71 111.3(15) . 2_666 ?
F12 C72 F13 114.3(13) . . ?
F12 C72 C71 100.8(16) . 2_666 ?
F13 C72 C71 95.2(13) . 2_666 ?
O4 C73 C74 111.8(9) . . ?
O4 C73 C78 108.5(10) . . ?
O4 C73 C80 107.8(10) . . ?
C74 C73 C78 108.6(12) . . ?
C74 C73 C80 112.9(12) . . ?
C80 C73 C78 107.1(13) . . ?
F6 C74 F15 113.8(13) . . ?
F6 C74 F16 106.0(12) . . ?
F6 C74 C73 116.8(12) . . ?
F15 C74 F16 103.2(12) . . ?
F15 C74 C73 116.8(12) . . ?
C73 C74 F16 96.8(10) . . ?
F7 C75 F17 108.9(12) . . ?
F7 C75 F18 107.6(13) . . ?
F7 C75 C69 111.0(11) . . ?
F17 C75 F18 109.6(13) . . ?
F17 C75 C69 111.0(11) . . ?
F18 C75 C69 108.6(11) . . ?
F10 C76 F19 112.2(18) . . ?
F10 C76 F33 122.5(17) . . ?
F10 C76 C71 114.1(16) . . ?
F19 C76 F33 113.1(13) . . ?
F19 C76 C71 101.8(13) . . ?
C71 C76 F33 89.0(11) . . ?
F11 C77 F20 122.8(19) . . ?
F11 C77 F21 96.5(17) . . ?
F11 C77 C71 122.9(15) . 2_666 ?
F20 C77 F21 101.1(16) . . ?
F20 C77 C71 110.8(16) . 2_666 ?
C71 C77 F21 90.9(13) 2_666 . ?
F14 C78 F22 114.4(13) . . ?
F14 C78 F23 103.9(14) . 2_666 ?
F14 C78 C73 119.5(14) . . ?
F22 C78 F23 106.0(14) . 2_666 ?
F22 C78 C73 114.0(13) . . ?
C73 C78 F23 95.5(12) . 2_666 ?
F24 C79 C68 100.2(16) . 2_666 ?
F25 C79 F24 106.1(19) . . ?
F25 C79 C68 106.7(17) . 2_666 ?
F26 C79 F24 114(2) . . ?
F26 C79 F25 115(2) . . ?
F26 C79 C68 113.4(19) . 2_666 ?
F28 C80 F27 113.6(16) . . ?
F28 C80 F29 111.0(17) . . ?
F28 C80 C73 117.3(15) . . ?
F29 C80 F27 106.9(14) . . ?
F29 C80 C73 110.4(15) . . ?
C73 C80 F27 96.5(12) . . ?
F30 C81 C68 100.7(14) . . ?
F31 C81 F30 116(2) . . ?
F31 C81 F32 116.3(19) . . ?
F31 C81 C68 112.5(17) . . ?
F32 C81 F30 101.5(15) . . ?
F32 C81 C68 107.7(15) . . ?
H84A C84 H84B 109.5 . . ?
H84A C84 H84C 109.5 . . ?
H84B C84 H84C 109.5 . . ?
C86 C84 H84A 109.5 . . ?
C86 C84 H84B 109.5 . . ?
C86 C84 H84C 109.5 . . ?
F34 C88 C69 103.6(15) 2_666 2_666 ?
F35 C88 F34 104.1(16) . 2_666 ?
F35 C88 C69 112.2(16) . 2_666 ?
F36 C88 F34 105.3(17) . 2_666 ?
F36 C88 F35 117(2) . . ?
F36 C88 C69 113.2(17) . 2_666 ?
C83 C82 H82 120.0 . . ?
C83 C82 C96 120.0 . . ?
C96 C82 H82 120.0 . . ?
C82 C83 H83 120.0 . . ?
C82 C83 C85 120.0 . . ?
C85 C83 H83 120.0 . . ?
C83 C85 H85 120.0 . . ?
C86 C85 C83 120.0 . . ?
C86 C85 H85 120.0 . . ?
C84 C86 C85 113(2) . . ?
C84 C86 C87 127(2) . . ?
C85 C86 C87 120.0 . . ?
C86 C87 H87 120.0 . . ?
C96 C87 C86 120.0 . . ?
C96 C87 H87 120.0 . . ?
C82 C96 H96 120.0 . . ?
C87 C96 C82 120.0 . . ?
C87 C96 H96 120.0 . . ?
H89A C89 H89B 109.5 . . ?
H89A C89 H89C 109.5 . . ?
H89B C89 H89C 109.5 . . ?
C90 C89 H89A 109.5 . . ?
C90 C89 H89B 109.5 . . ?
C90 C89 H89C 109.5 . . ?
C91 C90 C89 100(3) . . ?
C91 C90 C95 120.0 . . ?
C95 C90 C89 140(3) . . ?
C90 C91 H91 120.0 . . ?
C92 C91 C90 120.0 . . ?
C92 C91 H91 120.0 . . ?
C91 C92 H92 120.0 . . ?
C93 C92 C91 120.0 . . ?
C93 C92 H92 120.0 . . ?
C92 C93 H93 120.0 . . ?
C92 C93 C94 120.0 . . ?
C94 C93 H93 120.0 . . ?
C93 C94 H94 120.0 . . ?
C95 C94 C93 120.0 . . ?
C95 C94 H94 120.0 . . ?
C90 C95 H95 120.0 . . ?
C94 C95 C90 120.0 . . ?
C94 C95 H95 120.0 . . ?
C121 C117 C116 125(3) . . ?
C116 C115 C120 100(4) . . ?
C117 C116 C120 86(3) . . ?
C115 C116 C117 128(4) . . ?
C115 C116 C120 42(2) . . ?
C115 C120 C116 38(2) . . ?
C123 C122 C123 71(3) . 2_767 ?
C123 C122 C125 126(3) . . ?
C125 C122 C123 55.5(18) . 2_767 ?
C122 C123 C122 109(3) . 2_767 ?
C122 C123 C123 70(2) . 2_767 ?
C122 C123 C123 38.9(10) 2_767 2_767 ?
C122 C123 C125 151(3) . 2_767 ?
C122 C123 C142 134(3) . . ?
C125 C123 C122 43.8(14) 2_767 2_767 ?
C125 C123 C123 82(2) 2_767 2_767 ?
C142 C123 C122 117(3) . 2_767 ?
C142 C123 C123 155(3) . 2_767 ?
C142 C123 C125 73(2) . 2_767 ?
C141 C118 C124 136(2) . 2_676 ?
C119 C118 C141 130(3) . . ?
C119 C118 C124 94.4(17) . 2_676 ?
C118 C119 C124 124(2) . . ?
C119 C124 C118 141.8(19) . 2_676 ?
C122 C125 C123 81(2) . 2_767 ?
C122 C125 C142 126(3) . 2_767 ?
C123 C125 C142 45.7(11) 2_767 2_767 ?
C128 C140 C126 74(3) 2_676 . ?
C127 C126 C140 152(3) . . ?
C126 C127 C128 124(3) . . ?
C140 C128 C127 134(3) 2_676 . ?
C126 C128 C127 71.9(19) 2_676 . ?
C123 C142 C125 61(2) . 2_767 ?
H15A C156 H15B 109.5 . . ?
H15A C156 H15C 109.5 . . ?
H15B C156 H15C 109.5 . . ?
C150 C156 H15A 109.5 . . ?
C150 C156 H15B 109.5 . . ?
C150 C156 H15C 109.5 . . ?
C151 C150 C156 125.0(18) . . ?
C151 C150 C155 120.0 . . ?
C155 C150 C156 115.0(18) . . ?
C150 C151 H151 120.0 . . ?
C152 C151 C150 120.0 . . ?
C152 C151 H151 120.0 . . ?
C151 C152 H152 120.0 . . ?
C151 C152 C153 120.0 . . ?
C153 C152 H152 120.0 . . ?
C152 C153 H153 120.0 . . ?
C154 C153 C152 120.0 . . ?
C154 C153 H153 120.0 . . ?
C153 C154 H154 120.0 . . ?
C153 C154 C155 120.0 . . ?
C155 C154 H154 120.0 . . ?
C150 C155 H155 120.0 . . ?
C154 C155 C150 120.0 . . ?
C154 C155 H155 120.0 . . ?
C64 C63 C66 117.9(14) . . ?
C64 C63 C130 130(2) . 2_657 ?
C66 C63 C130 107(2) . 2_657 ?
C62 C63 C64 121.0(13) . . ?
C62 C63 C66 121.0(13) . . ?
C62 C63 C130 26(2) . 2_657 ?
C60D C63 C130 102(2) . 2_657 ?
C62D C63 C60D 121(2) . . ?
C62D C63 C130 137(3) . 2_657 ?
N15 Mo2D N10 98.0(3) . . ?
N13 Mo2D N15 79.7(3) . . ?
N13 Mo2D N10 102.4(3) . . ?
N13 Mo2D N12D 76.8(6) . . ?
N13 Mo2D N19D 98.2(6) . . ?
N12D Mo2D N15 81.9(6) . . ?
N12D Mo2D N10 179.2(6) . . ?
N17D Mo2D N15 92.3(6) . . ?
N17D Mo2D N13 160.9(7) . . ?
N17D Mo2D N10 95.9(7) . . ?
N17D Mo2D N12D 85.0(8) . . ?
N17D Mo2D N19D 85.2(8) . . ?
N19D Mo2D N15 165.8(7) . . ?
N19D Mo2D N10 96.2(6) . . ?
N19D Mo2D N12D 83.9(8) . . ?
C38D N12D Mo2D 121.0(17) . . ?
C34D N12D Mo2D 119.2(17) . . ?
C34D N12D C38D 119(2) . . ?
N17D N18D B5 123.9(19) . . ?
C47D N18D N17D 108(2) . . ?
C47D N18D B5 128(2) . . ?
N18D N17D Mo2D 119.2(15) . . ?
C45D N17D Mo2D 133(2) . . ?
C45D N17D N18D 108(2) . . ?
N19D N20D B5 122.6(18) . . ?
C50D N20D N19D 107.9(19) . . ?
C50D N20D B5 129(2) . . ?
N20D N19D Mo2D 120.5(15) . . ?
C48D N19D Mo2D 128.1(17) . . ?
C48D N19D N20D 111(2) . . ?
N18D B5 C59D 107.9(19) . . ?
N18D B5 C38D 107.5(18) . . ?
N20D B5 N18D 106(2) . . ?
N20D B5 C59D 113.2(19) . . ?
N20D B5 C38D 104.2(18) . . ?
C59D B5 C38D 118(2) . . ?
N19D C48D H48D 126.9 . . ?
N19D C48D C49D 106(2) . . ?
C49D C48D H48D 126.9 . . ?
C48D C49D H49D 126.9 . . ?
C50D C49D C48D 106(2) . . ?
C50D C49D H49D 126.9 . . ?
N20D C50D C49D 108(2) . . ?
N20D C50D H50D 126.1 . . ?
C49D C50D H50D 126.1 . . ?
N17D C45D H45D 124.5 . . ?
N17D C45D C46D 111(3) . . ?
C46D C45D H45D 124.5 . . ?
C64D C59D B5 117(2) . . ?
C64D C59D C60D 117(3) . . ?
C60D C59D B5 126(2) . . ?
C59D C64D H64D 115.8 . . ?
C59D C64D C63D 128(3) . . ?
C63D C64D H64D 115.8 . . ?
C64D C63D C66D 121(3) . . ?
C62D C63D C64D 112(3) . . ?
C62D C63D C66D 127(3) . . ?
C63D C66D H66D 109.5 . . ?
C63D C66D H66E 109.5 . . ?
C63D C66D H66F 109.5 . . ?
H66D C66D H66E 109.5 . . ?
H66D C66D H66F 109.5 . . ?
H66E C66D H66F 109.5 . . ?
C36D C35D H35D 119.9 . . ?
C36D C35D C34D 120(3) . . ?
C34D C35D H35D 119.9 . . ?
C35D C36D H36D 120.0 . . ?
C37D C36D C35D 120(2) . . ?
C37D C36D H36D 120.0 . . ?
C36D C37D H37D 119.7 . . ?
C36D C37D C38D 121(2) . . ?
C38D C37D H37D 119.7 . . ?
N12D C38D B5 118(2) . . ?
N12D C38D C37D 119(2) . . ?
C37D C38D B5 121.4(19) . . ?
N12D C34D B3 126(2) . . ?
N12D C34D C35D 119(3) . . ?
C35D C34D B3 115(2) . . ?
N18D C47D H47D 126.5 . . ?
N18D C47D C46D 107(3) . . ?
C46D C47D H47D 126.5 . . ?
C63 C60D H60D 124.9 . . ?
C59D C60D C63 110(3) . . ?
C59D C60D H60D 124.9 . . ?
C63 C62D C63D 132(3) . . ?
C63 C62D H62D 114.2 . . ?
C63D C62D H62D 114.2 . . ?
C45D C46D C47D 106(3) . . ?
C45D C46D H46D 127.1 . . ?
C47D C46D H46D 127.1 . . ?
C63 C130 H13A 109.5 2_657 . ?
C63 C130 H13B 109.5 2_657 . ?
C63 C130 H13C 109.5 2_657 . ?
H13A C130 H13B 109.5 . . ?
H13A C130 H13C 109.5 . . ?
H13B C130 H13C 109.5 . . ?

loop_
_geom_bond_atom_site_label_1
_geom_bond_atom_site_label_2
_geom_bond_distance
_geom_bond_site_symmetry_2
_geom_bond_publ_flag
Al1 O1 1.695(7) . ?
Al1 O2 1.685(7) . ?
Al1 O3 1.712(6) . ?
Al1 O4 1.706(6) . ?
F1 C67 1.348(15) . ?
O1 C68 1.328(11) . ?
Mo1 N10 1.915(8) . ?
Mo1 N6 2.111(6) . ?
Mo1 N8 2.133(7) . ?
Mo1 N1 2.157(7) . ?
Mo1 N2 2.149(6) . ?
Mo1 N4 2.138(6) . ?
F2 C70 1.240(18) . ?
O2 C69 1.312(11) . ?
B3 N16 1.599(12) . ?
B3 N14 1.561(13) . ?
B3 C34 1.564(18) . ?
B3 C51 1.603(16) . ?
B3 C34D 1.80(3) . ?
F3 C67 1.259(17) . ?
O3 C71 1.327(11) . ?
B2 N7 1.569(12) . ?
B2 N9 1.590(13) . ?
B2 C5 1.611(13) . ?
B2 C26 1.621(14) . ?
F4 C67 1.399(18) . ?
O4 C73 1.343(10) . ?
B1 N3 1.588(13) . ?
B1 N5 1.577(12) . ?
B1 C1 1.627(13) . ?
B1 C18 1.627(13) . ?
F5 C72 1.23(2) . ?
F6 C74 1.248(16) . ?
N15 N16 1.373(10) . ?
N15 Mo2 2.037(7) . ?
N15 C42 1.332(10) . ?
N15 Mo2D 2.302(9) . ?
F7 C75 1.268(16) . ?
N16 C44 1.335(12) . ?
F8 C70 1.356(18) . ?
N14 N13 1.355(10) . ?
N14 C41 1.345(10) . ?
Mo2 N17 2.109(11) . ?
Mo2 N19 2.124(10) . ?
Mo2 N12 2.209(11) . ?
Mo2 N11 1.936(9) . ?
Mo2 N13 2.159(7) . ?
N17 N18 1.351(14) . ?
N17 C45 1.327(17) . ?
N18 C47 1.340(17) . ?
N18 B4 1.584(16) . ?
C45 H45 0.9500 . ?
C45 C46 1.38(2) . ?
C46 H46 0.9500 . ?
C46 C47 1.34(2) . ?
C47 H47 0.9500 . ?
B4 N20 1.585(18) . ?
B4 C59 1.605(18) . ?
B4 C38 1.60(2) . ?
N20 N19 1.411(14) . ?
N20 C50 1.365(15) . ?
N19 C48 1.342(18) . ?
C48 H48 0.9500 . ?
C48 C49 1.391(19) . ?
C49 H49 0.9500 . ?
C49 C50 1.382(19) . ?
C50 H50 0.9500 . ?
C59 C64 1.34(2) . ?
C59 C60 1.401(19) . ?
C64 H64 0.9500 . ?
C64 C63 1.438(19) . ?
C66 H66A 0.9800 . ?
C66 H66B 0.9800 . ?
C66 H66C 0.9800 . ?
C66 C63 1.51(2) . ?
C62 H62 0.9500 . ?
C62 C61 1.35(2) . ?
C62 C63 1.32(2) . ?
C61 C65 1.50(2) . ?
C61 C60 1.399(19) . ?
C65 H65A 0.9800 . ?
C65 H65B 0.9800 . ?
C65 H65C 0.9800 . ?
C60 H60 0.9500 . ?
N12 C38 1.381(16) . ?
N12 C34 1.38(2) . ?
C38 C37 1.403(17) . ?
C37 H37 0.9500 . ?
C37 C36 1.40(2) . ?
C36 H36 0.9500 . ?
C36 C35 1.346(19) . ?
C35 H35 0.9500 . ?
C35 C34 1.397(19) . ?
N11 N10 1.122(11) . ?
F9 C70 1.428(19) . ?
N13 C39 1.334(11) . ?
N13 Mo2D 2.164(8) . ?
F10 C76 1.16(2) . ?
F11 C77 1.16(2) . ?
N10 Mo2D 2.550(10) . ?
F12 C72 1.44(2) . ?
N6 N7 1.385(9) . ?
N6 C12 1.334(11) . ?
F13 C72 1.62(3) . ?
N7 C14 1.346(10) . ?
F14 C78 1.248(17) . ?
N8 N9 1.375(11) . ?
N8 C15 1.327(12) . ?
F15 C74 1.289(14) . ?
N9 C17 1.344(12) . ?
F16 C74 1.601(18) . ?
N1 C5 1.386(11) . ?
N1 C1 1.367(10) . ?
F17 C75 1.300(15) . ?
N2 N3 1.395(10) . ?
N2 C6 1.309(12) . ?
F18 C75 1.355(17) . ?
N3 C8 1.334(12) . ?
F19 C76 1.413(19) . ?
N4 N5 1.359(8) . ?
N4 C9 1.316(10) . ?
F20 C77 1.299(17) . ?
N5 C11 1.329(10) . ?
C42 H42 0.9500 . ?
C42 C43 1.337(13) . ?
F21 C77 1.69(3) . ?
C43 H43 0.9500 . ?
C43 C44 1.394(13) . ?
F22 C78 1.328(16) . ?
C44 H44 0.9500 . ?
F23 C78 1.63(2) 2_666 ?
C41 H41 0.9500 . ?
C41 C40 1.383(15) . ?
F24 C79 1.44(2) . ?
C40 H40 0.9500 . ?
C40 C39 1.371(13) . ?
F25 C79 1.32(2) . ?
C39 H39 0.9500 . ?
F26 C79 1.24(2) . ?
C12 H12 0.9500 . ?
C12 C13 1.352(13) . ?
F27 C80 1.61(2) . ?
C13 H13 0.9500 . ?
C13 C14 1.362(14) . ?
F28 C80 1.226(19) . ?
C14 H14 0.9500 . ?
F29 C80 1.333(19) . ?
C51 C52 1.404(14) . ?
C51 C56 1.395(14) . ?
F30 C81 1.43(2) . ?
C52 H52 0.9500 . ?
C52 C53 1.379(17) . ?
F31 C81 1.20(2) . ?
C53 C54 1.356(17) . ?
C53 C57 1.501(17) . ?
F32 C81 1.361(19) . ?
C54 H54 0.9500 . ?
C54 C55 1.412(16) . ?
F33 C76 1.71(2) . ?
C55 C56 1.370(16) . ?
C55 C58 1.510(16) . ?
F34 C88 1.44(2) 2_666 ?
C56 H56 0.9500 . ?
F35 C88 1.32(2) . ?
C17 H17 0.9500 . ?
C17 C16 1.362(18) . ?
F36 C88 1.26(2) . ?
C16 H16 0.9500 . ?
C16 C15 1.434(18) . ?
C15 H15 0.9500 . ?
C5 C4 1.423(14) . ?
C4 H4 0.9500 . ?
C4 C3 1.378(15) . ?
C3 H3 0.9500 . ?
C3 C2 1.345(14) . ?
C2 H2 0.9500 . ?
C2 C1 1.395(12) . ?
C6 H6 0.9500 . ?
C6 C7 1.378(15) . ?
C7 H7 0.9500 . ?
C7 C8 1.352(16) . ?
C8 H8 0.9500 . ?
C11 H11 0.9500 . ?
C11 C10 1.374(12) . ?
C10 H10 0.9500 . ?
C10 C9 1.390(11) . ?
C9 H9 0.9500 . ?
C26 C27 1.415(14) . ?
C26 C31 1.394(13) . ?
C27 H27 0.9500 . ?
C27 C28 1.373(14) . ?
C28 C29 1.389(15) . ?
C28 C32 1.533(15) . ?
C29 H29 0.9500 . ?
C29 C30 1.383(14) . ?
C30 C31 1.389(13) . ?
C30 C33 1.511(14) . ?
C31 H31 0.9500 . ?
C57 H57A 0.9800 . ?
C57 H57B 0.9800 . ?
C57 H57C 0.9800 . ?
C58 H58A 0.9800 . ?
C58 H58B 0.9800 . ?
C58 H58C 0.9800 . ?
C18 C23 1.376(12) . ?
C18 C19 1.363(13) . ?
C23 H23 0.9500 . ?
C23 C22 1.406(14) . ?
C22 C21 1.375(15) . ?
C22 C25 1.487(15) . ?
C21 H21 0.9500 . ?
C21 C20 1.376(15) . ?
C20 C19 1.382(13) . ?
C20 C24 1.512(16) . ?
C19 H19 0.9500 . ?
C32 H32A 0.9800 . ?
C32 H32B 0.9800 . ?
C32 H32C 0.9800 . ?
C33 H33A 0.9800 . ?
C33 H33B 0.9800 . ?
C33 H33C 0.9800 . ?
C25 H25A 0.9800 . ?
C25 H25B 0.9800 . ?
C25 H25C 0.9800 . ?
C24 H24A 0.9800 . ?
C24 H24B 0.9800 . ?
C24 H24C 0.9800 . ?
C67 C68 1.535(19) . ?
C68 C79 1.57(2) 2_666 ?
C68 C81 1.56(2) . ?
C69 C70 1.515(18) . ?
C69 C75 1.574(16) . ?
C69 C88 1.52(2) 2_666 ?
C71 C72 1.64(2) 2_666 ?
C71 C76 1.63(2) . ?
C71 C77 1.55(2) 2_666 ?
C73 C74 1.516(16) . ?
C73 C78 1.518(17) . ?
C73 C80 1.52(2) . ?
C84 H84A 0.9800 . ?
C84 H84B 0.9800 . ?
C84 H84C 0.9800 . ?
C84 C86 1.33(3) . ?
C82 H82 0.9500 . ?
C82 C83 1.3900 . ?
C82 C96 1.3900 . ?
C83 H83 0.9500 . ?
C83 C85 1.3900 . ?
C85 H85 0.9500 . ?
C85 C86 1.3900 . ?
C86 C87 1.3900 . ?
C87 H87 0.9500 . ?
C87 C96 1.3900 . ?
C96 H96 0.9500 . ?
C89 H89A 0.9800 . ?
C89 H89B 0.9800 . ?
C89 H89C 0.9800 . ?
C89 C90 1.80(6) . ?
C90 C91 1.3900 . ?
C90 C95 1.3900 . ?
C91 H91 0.9500 . ?
C91 C92 1.3900 . ?
C92 H92 0.9500 . ?
C92 C93 1.3900 . ?
C93 H93 0.9500 . ?
C93 C94 1.3900 . ?
C94 H94 0.9500 . ?
C94 C95 1.3900 . ?
C95 H95 0.9500 . ?
C117 C116 1.51(5) . ?
C117 C121 1.47(5) . ?
C115 C116 1.25(5) . ?
C115 C120 1.34(2) . ?
C116 C120 1.99(6) . ?
C122 C123 1.95(4) 2_767 ?
C122 C123 1.308(17) . ?
C122 C125 1.37(3) . ?
C123 C123 1.97(5) 2_767 ?
C123 C125 1.63(4) 2_767 ?
C123 C142 1.329(17) . ?
C141 C118 1.416(18) . ?
C118 C119 1.376(18) . ?
C118 C124 1.89(4) 2_676 ?
C119 C124 1.45(3) . ?
C125 C142 1.78(4) 2_767 ?
C140 C126 1.357(18) . ?
C140 C128 1.08(5) 2_676 ?
C126 C126 1.75(5) 2_676 ?
C126 C127 1.17(2) . ?
C126 C127 1.75(4) 2_676 ?
C126 C128 1.48(4) 2_676 ?
C127 C128 1.50(3) . ?
C156 H15A 0.9800 . ?
C156 H15B 0.9800 . ?
C156 H15C 0.9800 . ?
C156 C150 1.49(3) . ?
C150 C151 1.3900 . ?
C150 C155 1.3900 . ?
C151 H151 0.9500 . ?
C151 C152 1.3900 . ?
C152 H152 0.9500 . ?
C152 C153 1.3900 . ?
C153 H153 0.9500 . ?
C153 C154 1.3900 . ?
C154 H154 0.9500 . ?
C154 C155 1.3900 . ?
C155 H155 0.9500 . ?
C63 C60D 1.56(4) . ?
C63 C62D 1.24(4) . ?
C63 C130 1.71(6) 2_657 ?
Mo2D N12D 2.24(2) . ?
Mo2D N17D 2.11(2) . ?
Mo2D N19D 2.19(2) . ?
N12D C38D 1.38(3) . ?
N12D C34D 1.38(4) . ?
N18D N17D 1.41(3) . ?
N18D B5 1.59(3) . ?
N18D C47D 1.33(3) . ?
N17D C45D 1.31(3) . ?
N20D N19D 1.36(3) . ?
N20D B5 1.57(3) . ?
N20D C50D 1.34(3) . ?
N19D C48D 1.32(3) . ?
B5 C59D 1.60(3) . ?
B5 C38D 1.68(3) . ?
C48D H48D 0.9500 . ?
C48D C49D 1.42(3) . ?
C49D H49D 0.9500 . ?
C49D C50D 1.40(3) . ?
C50D H50D 0.9500 . ?
C45D H45D 0.9500 . ?
C45D C46D 1.35(4) . ?
C59D C64D 1.38(3) . ?
C59D C60D 1.46(4) . ?
C64D H64D 0.9500 . ?
C64D C63D 1.39(3) . ?
C63D C66D 1.48(4) . ?
C63D C62D 1.26(4) . ?
C66D H66D 0.9800 . ?
C66D H66E 0.9800 . ?
C66D H66F 0.9800 . ?
C35D H35D 0.9500 . ?
C35D C36D 1.38(3) . ?
C35D C34D 1.43(4) . ?
C36D H36D 0.9500 . ?
C36D C37D 1.35(3) . ?
C37D H37D 0.9500 . ?
C37D C38D 1.41(3) . ?
C47D H47D 0.9500 . ?
C47D C46D 1.44(4) . ?
C60D H60D 0.9500 . ?
C62D H62D 0.9500 . ?
C46D H46D 0.9500 . ?
C130 H13A 0.9800 . ?
C130 H13B 0.9800 . ?
C130 H13C 0.9800 . ?

loop_
_geom_torsion_atom_site_label_1
_geom_torsion_atom_site_label_2
_geom_torsion_atom_site_label_3
_geom_torsion_atom_site_label_4
_geom_torsion
_geom_torsion_site_symmetry_1
_geom_torsion_site_symmetry_2
_geom_torsion_site_symmetry_3
_geom_torsion_site_symmetry_4
_geom_torsion_publ_flag
Al1 O1 C68 C67 -32(3) . . . . ?
Al1 O1 C68 C79 87(2) . . . 2_666 ?
Al1 O1 C68 C81 -154(2) . . . . ?
Al1 O2 C69 C70 -157(2) . . . . ?
Al1 O2 C69 C75 -35(3) . . . . ?
Al1 O2 C69 C88 82(3) . . . 2_666 ?
Al1 O3 C71 C72 -8(2) . . . 2_666 ?
Al1 O3 C71 C76 115.7(17) . . . . ?
Al1 O3 C71 C77 -119.6(18) . . . 2_666 ?
Al1 O4 C73 C74 49(2) . . . . ?
Al1 O4 C73 C78 168.9(14) . . . . ?
Al1 O4 C73 C80 -75.4(18) . . . . ?
F1 C67 C68 O1 158.5(12) . . . . ?
F1 C67 C68 C79 36.5(18) . . . 2_666 ?
F1 C67 C68 C81 -81.6(16) . . . . ?
O1 Al1 O2 C69 128(3) . . . . ?
O1 Al1 O3 C71 50.1(18) . . . . ?
O1 Al1 O4 C73 109.1(15) . . . . ?
O1 C68 C81 F30 -78.6(13) . . . . ?
O1 C68 C81 F31 46(2) . . . . ?
O1 C68 C81 F32 175.6(13) . . . . ?
Mo1 N6 N7 B2 -3.8(9) . . . . ?
Mo1 N6 N7 C14 174.1(5) . . . . ?
Mo1 N6 C12 C13 -173.9(7) . . . . ?
Mo1 N8 N9 B2 1.6(10) . . . . ?
Mo1 N8 N9 C17 -169.2(7) . . . . ?
Mo1 N8 C15 C16 169.5(9) . . . . ?
Mo1 N1 C5 B2 -12.4(11) . . . . ?
Mo1 N1 C5 C4 160.8(8) . . . . ?
Mo1 N1 C1 B1 12.4(10) . . . . ?
Mo1 N1 C1 C2 -163.8(7) . . . . ?
Mo1 N2 N3 B1 12.4(10) . . . . ?
Mo1 N2 N3 C8 -164.6(7) . . . . ?
Mo1 N2 C6 C7 163.5(9) . . . . ?
Mo1 N4 N5 B1 -1.3(9) . . . . ?
Mo1 N4 N5 C11 172.8(5) . . . . ?
Mo1 N4 C9 C10 -172.8(6) . . . . ?
O2 Al1 O1 C68 -66(2) . . . . ?
O2 Al1 O3 C71 -68.4(18) . . . . ?
O2 Al1 O4 C73 -130.9(15) . . . . ?
O2 C69 C70 F2 -41.0(18) . . . . ?
O2 C69 C70 F8 -164.6(12) . . . . ?
O2 C69 C70 F9 84.3(14) . . . . ?
O2 C69 C75 F7 -39.3(15) . . . . ?
O2 C69 C75 F17 -160.6(12) . . . . ?
O2 C69 C75 F18 78.8(14) . . . . ?
B3 N16 C44 C43 179.6(8) . . . . ?
B3 N14 N13 Mo2 6.5(9) . . . . ?
B3 N14 N13 C39 173.3(7) . . . . ?
B3 N14 N13 Mo2D 0.7(11) . . . . ?
B3 N14 C41 C40 -171.1(9) . . . . ?
B3 C51 C52 C53 172.8(10) . . . . ?
B3 C51 C56 C55 -174.7(10) . . . . ?
F3 C67 C68 O1 34.7(18) . . . . ?
F3 C67 C68 C79 -87.4(17) . . . 2_666 ?
F3 C67 C68 C81 154.5(14) . . . . ?
O3 Al1 O1 C68 175(2) . . . . ?
O3 Al1 O2 C69 -115(3) . . . . ?
O3 Al1 O4 C73 -8.9(16) . . . . ?
O3 C71 C76 F10 45(2) . . . . ?
O3 C71 C76 F19 166.0(11) . . . . ?
O3 C71 C76 F33 -80.6(11) . . . . ?
B2 N7 C14 C13 179.4(9) . . . . ?
B2 N9 C17 C16 -172.0(11) . . . . ?
B2 C5 C4 C3 177.6(11) . . . . ?
B2 C26 C27 C28 174.6(10) . . . . ?
B2 C26 C31 C30 -173.5(9) . . . . ?
F4 C67 C68 O1 -83.4(14) . . . . ?
F4 C67 C68 C79 154.6(14) . . . 2_666 ?
F4 C67 C68 C81 36.5(15) . . . . ?
O4 Al1 O1 C68 55(2) . . . . ?
O4 Al1 O2 C69 7(3) . . . . ?
O4 Al1 O3 C71 169.4(17) . . . . ?
O4 C73 C74 F6 26.1(17) . . . . ?
O4 C73 C74 F15 165.7(12) . . . . ?
O4 C73 C74 F16 -85.7(11) . . . . ?
O4 C73 C78 F14 26(2) . . . . ?
O4 C73 C78 F22 166.7(13) . . . . ?
O4 C73 C78 F23 -83.0(11) . . . 2_666 ?
O4 C73 C80 F27 -83.6(12) . . . . ?
O4 C73 C80 F28 37.2(19) . . . . ?
O4 C73 C80 F29 165.7(12) . . . . ?
B1 N3 C8 C7 -178.9(11) . . . . ?
B1 N5 C11 C10 174.2(8) . . . . ?
B1 C18 C23 C22 -171.9(10) . . . . ?
B1 C18 C19 C20 173.5(10) . . . . ?
N15 N16 C44 C43 1.2(10) . . . . ?
N15 C42 C43 C44 0.2(12) . . . . ?
N16 B3 N14 N13 51.6(10) . . . . ?
N16 B3 N14 C41 -140.7(9) . . . . ?
N16 B3 C34 N12 -49.4(14) . . . . ?
N16 B3 C34 C35 138.9(13) . . . . ?
N16 B3 C51 C52 -81.6(11) . . . . ?
N16 B3 C51 C56 88.3(11) . . . . ?
N16 B3 C34D N12D -43(3) . . . . ?
N16 B3 C34D C35D 142(2) . . . . ?
N16 N15 C42 C43 0.5(10) . . . . ?
N14 B3 N16 N15 -58.2(10) . . . . ?
N14 B3 N16 C44 123.5(10) . . . . ?
N14 B3 C34 N12 67.7(13) . . . . ?
N14 B3 C34 C35 -104.0(14) . . . . ?
N14 B3 C51 C52 161.5(9) . . . . ?
N14 B3 C51 C56 -28.6(13) . . . . ?
N14 B3 C34D N12D 65(3) . . . . ?
N14 B3 C34D C35D -109(2) . . . . ?
N14 N13 C39 C40 -2.3(10) . . . . ?
N14 C41 C40 C39 1.1(11) . . . . ?
Mo2 N15 N16 B3 -0.8(9) . . . . ?
Mo2 N15 N16 C44 177.7(6) . . . . ?
Mo2 N15 C42 C43 -177.9(7) . . . . ?
Mo2 N17 N18 C47 178.1(9) . . . . ?
Mo2 N17 N18 B4 -4.7(16) . . . . ?
Mo2 N17 C45 C46 -177.8(11) . . . . ?
Mo2 N19 C48 C49 -165.7(10) . . . . ?
Mo2 N12 C38 B4 9.0(14) . . . . ?
Mo2 N12 C38 C37 -165.2(10) . . . . ?
Mo2 N12 C34 B3 -9.2(15) . . . . ?
Mo2 N12 C34 C35 162.7(10) . . . . ?
Mo2 N13 C39 C40 161.8(7) . . . . ?
N17 N18 C47 C46 1.1(18) . . . . ?
N17 N18 B4 N20 59.9(15) . . . . ?
N17 N18 B4 C59 -176.8(12) . . . . ?
N17 N18 B4 C38 -50.6(16) . . . . ?
N17 C45 C46 C47 -2.0(19) . . . . ?
N18 N17 C45 C46 2.7(17) . . . . ?
N18 B4 N20 N19 -52.5(14) . . . . ?
N18 B4 N20 C50 137.9(13) . . . . ?
N18 B4 C59 C64 -94.3(16) . . . . ?
N18 B4 C59 C60 80.5(15) . . . . ?
N18 B4 C38 N12 45.8(15) . . . . ?
N18 B4 C38 C37 -140.1(12) . . . . ?
C45 N17 N18 C47 -2.4(16) . . . . ?
C45 N17 N18 B4 174.9(12) . . . . ?
C45 C46 C47 N18 0.5(19) . . . . ?
C47 N18 B4 N20 -123.4(14) . . . . ?
C47 N18 B4 C59 -0.2(19) . . . . ?
C47 N18 B4 C38 126.1(14) . . . . ?
B4 N18 C47 C46 -175.9(14) . . . . ?
B4 N20 N19 Mo2 -5.7(14) . . . . ?
B4 N20 N19 C48 -175.9(12) . . . . ?
B4 N20 C50 C49 175.0(14) . . . . ?
B4 C59 C64 C63 177.2(12) . . . . ?
B4 C59 C60 C61 -175.4(12) . . . . ?
B4 C38 C37 C36 -172.1(12) . . . . ?
N20 B4 C59 C64 20(2) . . . . ?
N20 B4 C59 C60 -164.9(12) . . . . ?
N20 B4 C38 N12 -65.3(13) . . . . ?
N20 B4 C38 C37 108.7(13) . . . . ?
N20 N19 C48 C49 2.6(16) . . . . ?
N19 N20 C50 C49 4.3(16) . . . . ?
N19 C48 C49 C50 0.0(18) . . . . ?
C48 C49 C50 N20 -2.7(17) . . . . ?
C50 N20 N19 Mo2 166.0(8) . . . . ?
C50 N20 N19 C48 -4.2(14) . . . . ?
C59 B4 N20 N19 -167.8(11) . . . . ?
C59 B4 N20 C50 23(2) . . . . ?
C59 B4 C38 N12 166.3(10) . . . . ?
C59 B4 C38 C37 -19.7(17) . . . . ?
C59 C64 C63 C66 -178.8(16) . . . . ?
C59 C64 C63 C62 -3(2) . . . . ?
C64 C59 C60 C61 0(2) . . . . ?
C62 C61 C60 C59 -1(2) . . . . ?
C61 C62 C63 C64 1(2) . . . . ?
C61 C62 C63 C66 176.9(17) . . . . ?
C65 C61 C60 C59 177.5(14) . . . . ?
C60 C59 C64 C63 2(2) . . . . ?
N12 C38 C37 C36 2.0(19) . . . . ?
C38 B4 N20 N19 64.7(13) . . . . ?
C38 B4 N20 C50 -105.0(14) . . . . ?
C38 B4 C59 C64 141.5(14) . . . . ?
C38 B4 C59 C60 -43.7(16) . . . . ?
C38 N12 C34 B3 -176.2(10) . . . . ?
C38 N12 C34 C35 -4.3(19) . . . . ?
C38 C37 C36 C35 -3(2) . . . . ?
C37 C36 C35 C34 1(2) . . . . ?
C36 C35 C34 B3 174.2(12) . . . . ?
C36 C35 C34 N12 3(2) . . . . ?
C34 B3 N16 N15 60.2(12) . . . . ?
C34 B3 N16 C44 -118.0(11) . . . . ?
C34 B3 N14 N13 -67.9(11) . . . . ?
C34 B3 N14 C41 99.8(12) . . . . ?
C34 B3 C51 C52 37.8(13) . . . . ?
C34 B3 C51 C56 -152.2(10) . . . . ?
C34 N12 C38 B4 176.0(11) . . . . ?
C34 N12 C38 C37 1.8(18) . . . . ?
N13 N14 C41 C40 -2.5(10) . . . . ?
N6 N7 C14 C13 1.7(10) . . . . ?
N6 C12 C13 C14 1.0(13) . . . . ?
N7 B2 N9 N8 55.0(9) . . . . ?
N7 B2 N9 C17 -136.3(10) . . . . ?
N7 B2 C5 N1 -47.4(12) . . . . ?
N7 B2 C5 C4 139.8(10) . . . . ?
N7 B2 C26 C27 -92.1(10) . . . . ?
N7 B2 C26 C31 78.1(11) . . . . ?
N7 N6 C12 C13 0.0(11) . . . . ?
N8 N9 C17 C16 -2.6(14) . . . . ?
N9 B2 N7 N6 -54.4(9) . . . . ?
N9 B2 N7 C14 128.2(9) . . . . ?
N9 B2 C5 N1 68.3(10) . . . . ?
N9 B2 C5 C4 -104.5(11) . . . . ?
N9 B2 C26 C27 151.5(9) . . . . ?
N9 B2 C26 C31 -38.3(12) . . . . ?
N9 N8 C15 C16 0.0(14) . . . . ?
N9 C17 C16 C15 2.5(17) . . . . ?
N1 C5 C4 C3 4.7(17) . . . . ?
N2 N3 C8 C7 -2.5(14) . . . . ?
N2 C6 C7 C8 -0.1(16) . . . . ?
N3 B1 N5 N4 61.7(8) . . . . ?
N3 B1 N5 C11 -110.9(9) . . . . ?
N3 B1 C1 N1 -66.2(10) . . . . ?
N3 B1 C1 C2 109.9(10) . . . . ?
N3 B1 C18 C23 -20.9(14) . . . . ?
N3 B1 C18 C19 167.8(9) . . . . ?
N3 N2 C6 C7 -1.4(13) . . . . ?
N4 N5 C11 C10 1.0(9) . . . . ?
N5 B1 N3 N2 -67.9(9) . . . . ?
N5 B1 N3 C8 108.1(12) . . . . ?
N5 B1 C1 N1 45.9(11) . . . . ?
N5 B1 C1 C2 -138.0(9) . . . . ?
N5 B1 C18 C23 -137.5(10) . . . . ?
N5 B1 C18 C19 51.2(11) . . . . ?
N5 N4 C9 C10 -0.8(9) . . . . ?
N5 C11 C10 C9 -1.5(10) . . . . ?
C42 N15 N16 B3 -179.6(8) . . . . ?
C42 N15 N16 C44 -1.1(9) . . . . ?
C42 C43 C44 N16 -0.9(12) . . . . ?
C41 N14 N13 Mo2 -163.8(6) . . . . ?
C41 N14 N13 C39 3.0(9) . . . . ?
C41 N14 N13 Mo2D -169.6(6) . . . . ?
C41 C40 C39 N13 0.8(11) . . . . ?
C12 N6 N7 B2 -179.0(8) . . . . ?
C12 N6 N7 C14 -1.1(9) . . . . ?
C12 C13 C14 N7 -1.6(12) . . . . ?
C51 B3 N16 N15 179.8(7) . . . . ?
C51 B3 N16 C44 1.5(12) . . . . ?
C51 B3 N14 N13 167.6(7) . . . . ?
C51 B3 N14 C41 -24.7(14) . . . . ?
C51 B3 C34 N12 -165.5(10) . . . . ?
C51 B3 C34 C35 22.7(17) . . . . ?
C51 B3 C34D N12D -170(2) . . . . ?
C51 B3 C34D C35D 16(3) . . . . ?
C51 C52 C53 C54 0.0(18) . . . . ?
C51 C52 C53 C57 -179.6(11) . . . . ?
C52 C51 C56 C55 -4.3(15) . . . . ?
C52 C53 C54 C55 -0.4(19) . . . . ?
C53 C54 C55 C56 -1.6(19) . . . . ?
C53 C54 C55 C58 178.9(12) . . . . ?
C54 C55 C56 C51 4.1(17) . . . . ?
C56 C51 C52 C53 2.3(16) . . . . ?
C17 C16 C15 N8 -1.6(17) . . . . ?
C15 N8 N9 B2 172.3(9) . . . . ?
C15 N8 N9 C17 1.6(12) . . . . ?
C5 B2 N7 N6 58.4(10) . . . . ?
C5 B2 N7 C14 -119.0(10) . . . . ?
C5 B2 N9 N8 -62.0(10) . . . . ?
C5 B2 N9 C17 106.7(11) . . . . ?
C5 B2 C26 C27 30.6(14) . . . . ?
C5 B2 C26 C31 -159.2(9) . . . . ?
C5 N1 C1 B1 -179.6(8) . . . . ?
C5 N1 C1 C2 4.2(13) . . . . ?
C5 C4 C3 C2 0(2) . . . . ?
C4 C3 C2 C1 -3(2) . . . . ?
C3 C2 C1 B1 -175.4(11) . . . . ?
C3 C2 C1 N1 0.9(16) . . . . ?
C1 B1 N3 N2 49.7(10) . . . . ?
C1 B1 N3 C8 -134.3(11) . . . . ?
C1 B1 N5 N4 -52.3(10) . . . . ?
C1 B1 N5 C11 135.2(9) . . . . ?
C1 B1 C18 C23 99.6(11) . . . . ?
C1 B1 C18 C19 -71.6(11) . . . . ?
C1 N1 C5 B2 179.9(8) . . . . ?
C1 N1 C5 C4 -6.9(14) . . . . ?
C6 N2 N3 B1 179.4(9) . . . . ?
C6 N2 N3 C8 2.4(11) . . . . ?
C6 C7 C8 N3 1.6(16) . . . . ?
C11 C10 C9 N4 1.4(10) . . . . ?
C9 N4 N5 B1 -174.2(7) . . . . ?
C9 N4 N5 C11 -0.1(9) . . . . ?
C26 B2 N7 N6 -173.2(7) . . . . ?
C26 B2 N7 C14 9.4(12) . . . . ?
C26 B2 N9 N8 168.5(7) . . . . ?
C26 B2 N9 C17 -22.7(13) . . . . ?
C26 B2 C5 N1 -166.8(8) . . . . ?
C26 B2 C5 C4 20.4(15) . . . . ?
C26 C27 C28 C29 -2.7(18) . . . . ?
C26 C27 C28 C32 177.9(11) . . . . ?
C27 C26 C31 C30 -2.8(15) . . . . ?
C27 C28 C29 C30 0.2(19) . . . . ?
C28 C29 C30 C31 0.9(18) . . . . ?
C28 C29 C30 C33 -178.9(12) . . . . ?
C29 C30 C31 C26 0.5(16) . . . . ?
C31 C26 C27 C28 4.0(16) . . . . ?
C57 C53 C54 C55 179.2(12) . . . . ?
C58 C55 C56 C51 -176.5(11) . . . . ?
C18 B1 N3 N2 172.0(8) . . . . ?
C18 B1 N3 C8 -11.9(16) . . . . ?
C18 B1 N5 N4 -174.0(7) . . . . ?
C18 B1 N5 C11 13.4(13) . . . . ?
C18 B1 C1 N1 167.6(8) . . . . ?
C18 B1 C1 C2 -16.3(12) . . . . ?
C18 C23 C22 C21 -2.3(17) . . . . ?
C18 C23 C22 C25 178.2(11) . . . . ?
C23 C18 C19 C20 1.3(16) . . . . ?
C23 C22 C21 C20 4.7(17) . . . . ?
C22 C21 C20 C19 -4.2(17) . . . . ?
C22 C21 C20 C24 171.4(11) . . . . ?
C21 C20 C19 C18 1.1(17) . . . . ?
C19 C18 C23 C22 -0.7(16) . . . . ?
C32 C28 C29 C30 179.6(12) . . . . ?
C33 C30 C31 C26 -179.7(11) . . . . ?
C25 C22 C21 C20 -175.7(12) . . . . ?
C24 C20 C19 C18 -174.5(11) . . . . ?
C67 C68 C81 F30 159.6(11) . . . . ?
C67 C68 C81 F31 -76(2) . . . . ?
C67 C68 C81 F32 53.8(18) . . . . ?
C70 C69 C75 F7 79.6(15) . . . . ?
C70 C69 C75 F17 -41.7(17) . . . . ?
C70 C69 C75 F18 -162.3(12) . . . . ?
C72 C71 C76 F10 162.9(16) 2_666 . . . ?
C72 C71 C76 F19 -76.1(16) 2_666 . . . ?
C72 C71 C76 F33 37.3(14) 2_666 . . . ?
C74 C73 C78 F14 148.0(16) . . . . ?
C74 C73 C78 F22 -71.6(18) . . . . ?
C74 C73 C78 F23 38.7(13) . . . 2_666 ?
C74 C73 C80 F27 152.5(10) . . . . ?
C74 C73 C80 F28 -86.7(18) . . . . ?
C74 C73 C80 F29 41.8(18) . . . . ?
C75 C69 C70 F2 -161.2(14) . . . . ?
C75 C69 C70 F8 75.2(16) . . . . ?
C75 C69 C70 F9 -35.9(16) . . . . ?
C77 C71 C76 F10 -75(2) 2_666 . . . ?
C77 C71 C76 F19 46.4(17) 2_666 . . . ?
C77 C71 C76 F33 159.8(12) 2_666 . . . ?
C78 C73 C74 F6 -93.6(15) . . . . ?
C78 C73 C74 F15 46.0(18) . . . . ?
C78 C73 C74 F16 154.6(10) . . . . ?
C78 C73 C80 F27 33.0(14) . . . . ?
C78 C73 C80 F28 153.8(16) . . . . ?
C78 C73 C80 F29 -77.7(17) . . . . ?
C79 C68 C81 F30 42.7(17) 2_666 . . . ?
C79 C68 C81 F31 167.4(18) 2_666 . . . ?
C79 C68 C81 F32 -63.2(19) 2_666 . . . ?
C80 C73 C74 F6 147.8(14) . . . . ?
C80 C73 C74 F15 -72.6(18) . . . . ?
C80 C73 C74 F16 36.0(13) . . . . ?
C80 C73 C78 F14 -89.8(18) . . . . ?
C80 C73 C78 F22 50.6(19) . . . . ?
C80 C73 C78 F23 160.8(11) . . . 2_666 ?
C84 C86 C87 C96 175(2) . . . . ?
C88 C69 C70 F2 79.7(18) 2_666 . . . ?
C88 C69 C70 F8 -44.0(18) 2_666 . . . ?
C88 C69 C70 F9 -155.0(14) 2_666 . . . ?
C88 C69 C75 F7 -158.2(13) 2_666 . . . ?
C88 C69 C75 F17 80.6(16) 2_666 . . . ?
C88 C69 C75 F18 -40.0(16) 2_666 . . . ?
C82 C83 C85 C86 0.0 . . . . ?
C83 C82 C96 C87 0.0 . . . . ?
C83 C85 C86 C84 -175(2) . . . . ?
C83 C85 C86 C87 0.0 . . . . ?
C85 C86 C87 C96 0.0 . . . . ?
C86 C87 C96 C82 0.0 . . . . ?
C96 C82 C83 C85 0.0 . . . . ?
C89 C90 C91 C92 178(3) . . . . ?
C89 C90 C95 C94 -177(5) . . . . ?
C90 C91 C92 C93 0.0 . . . . ?
C91 C90 C95 C94 0.0 . . . . ?
C91 C92 C93 C94 0.0 . . . . ?
C92 C93 C94 C95 0.0 . . . . ?
C93 C94 C95 C90 0.0 . . . . ?
C95 C90 C91 C92 0.0 . . . . ?
C120 C115 C116 C117 -3(6) . . . . ?
C121 C117 C116 C115 -12(7) . . . . ?
C121 C117 C116 C120 -14(4) . . . . ?
C122 C123 C142 C125 167(5) . . . 2_767 ?
C122 C123 C142 C125 -1(2) 2_767 . . 2_767 ?
C123 C122 C123 C122 0.001(4) 2_767 . . 2_767 ?
C123 C122 C123 C125 -15(5) 2_767 . . 2_767 ?
C123 C122 C123 C142 -169(6) 2_767 . . . ?
C123 C122 C125 C123 12(5) . . . 2_767 ?
C123 C122 C125 C142 1(3) 2_767 . . 2_767 ?
C123 C122 C125 C142 13(6) . . . 2_767 ?
C123 C123 C142 C125 12(8) 2_767 . . 2_767 ?
C141 C118 C119 C124 -175(3) . . . . ?
C118 C119 C124 C118 -3(5) . . . 2_676 ?
C124 C118 C119 C124 2(3) 2_676 . . . ?
C125 C122 C123 C122 -10(4) . . . 2_767 ?
C125 C122 C123 C123 -10(4) . . . 2_767 ?
C125 C122 C123 C125 -25(9) . . . 2_767 ?
C125 C122 C123 C142 -179(4) . . . . ?
C140 C126 C127 C126 -178(8) . . . 2_676 ?
C140 C126 C127 C128 179(6) . . . . ?
C126 C126 C127 C128 -3(3) 2_676 . . . ?
C126 C127 C128 C140 3(5) 2_676 . . 2_676 ?
C126 C127 C128 C140 6(6) . . . 2_676 ?
C126 C127 C128 C126 3(3) . . . 2_676 ?
C127 C126 C127 C126 0.000(3) 2_676 . . 2_676 ?
C127 C126 C127 C128 -3(3) 2_676 . . . ?
C128 C140 C126 C126 -1(6) 2_676 . . 2_676 ?
C128 C140 C126 C127 -2(3) 2_676 . . 2_676 ?
C128 C140 C126 C127 176(6) 2_676 . . . ?
C128 C126 C127 C126 -8(9) 2_676 . . 2_676 ?
C128 C126 C127 C128 -11(11) 2_676 . . . ?
C156 C150 C151 C152 -177.7(19) . . . . ?
C156 C150 C155 C154 177.9(17) . . . . ?
C150 C151 C152 C153 0.0 . . . . ?
C151 C150 C155 C154 0.0 . . . . ?
C151 C152 C153 C154 0.0 . . . . ?
C152 C153 C154 C155 0.0 . . . . ?
C153 C154 C155 C150 0.0 . . . . ?
C155 C150 C151 C152 0.0 . . . . ?
C63 C62 C61 C65 -178.0(15) . . . . ?
C63 C62 C61 C60 1(2) . . . . ?
Mo2D N15 N16 B3 11.8(10) . . . . ?
Mo2D N15 N16 C44 -169.6(6) . . . . ?
Mo2D N15 C42 C43 168.5(7) . . . . ?
Mo2D N13 C39 C40 171.4(6) . . . . ?
Mo2D N12D C38D B5 8(3) . . . . ?
Mo2D N12D C38D C37D -159.5(16) . . . . ?
Mo2D N12D C34D B3 -10(3) . . . . ?
Mo2D N12D C34D C35D 164(2) . . . . ?
Mo2D N17D C45D C46D 177(2) . . . . ?
Mo2D N19D C48D C49D -173.4(16) . . . . ?
N18D N17D C45D C46D -5(3) . . . . ?
N18D B5 C59D C64D -75(3) . . . . ?
N18D B5 C59D C60D 104(3) . . . . ?
N18D B5 C38D N12D 49(3) . . . . ?
N18D B5 C38D C37D -144(2) . . . . ?
N18D C47D C46D C45D -2(3) . . . . ?
N17D N18D B5 N20D 55(3) . . . . ?
N17D N18D B5 C59D 176(2) . . . . ?
N17D N18D B5 C38D -56(3) . . . . ?
N17D N18D C47D C46D -1(3) . . . . ?
N17D C45D C46D C47D 4(4) . . . . ?
N20D N19D C48D C49D 4(3) . . . . ?
N20D B5 C59D C64D 42(3) . . . . ?
N20D B5 C59D C60D -140(3) . . . . ?
N20D B5 C38D N12D -63(2) . . . . ?
N20D B5 C38D C37D 104(2) . . . . ?
N19D N20D B5 N18D -54(3) . . . . ?
N19D N20D B5 C59D -172(2) . . . . ?
N19D N20D B5 C38D 59(3) . . . . ?
N19D N20D C50D C49D 4(3) . . . . ?
N19D C48D C49D C50D -2(3) . . . . ?
B5 N18D N17D Mo2D 0(3) . . . . ?
B5 N18D N17D C45D -179(2) . . . . ?
B5 N18D C47D C46D -179(2) . . . . ?
B5 N20D N19D Mo2D 0(3) . . . . ?
B5 N20D N19D C48D -177(2) . . . . ?
B5 N20D C50D C49D 175(2) . . . . ?
B5 C59D C64D C63D 173(2) . . . . ?
B5 C59D C60D C63 -174(2) . . . . ?
C48D C49D C50D N20D -1(3) . . . . ?
C50D N20D N19D Mo2D 172.7(15) . . . . ?
C50D N20D N19D C48D -5(3) . . . . ?
C50D N20D B5 N18D 136(2) . . . . ?
C50D N20D B5 C59D 18(3) . . . . ?
C50D N20D B5 C38D -111(2) . . . . ?
C59D B5 C38D N12D 171(2) . . . . ?
C59D B5 C38D C37D -22(3) . . . . ?
C59D C64D C63D C66D -174(3) . . . . ?
C59D C64D C63D C62D 2(4) . . . . ?
C64D C59D C60D C63 4(3) . . . . ?
C64D C63D C62D C63 3(5) . . . . ?
C66D C63D C62D C63 179(3) . . . . ?
C35D C36D C37D C38D 10(4) . . . . ?
C36D C35D C34D B3 -180(2) . . . . ?
C36D C35D C34D N12D 5(4) . . . . ?
C36D C37D C38D N12D -15(3) . . . . ?
C36D C37D C38D B5 179(2) . . . . ?
C38D N12D C34D B3 176.4(19) . . . . ?
C38D N12D C34D C35D -9(4) . . . . ?
C38D B5 C59D C64D 163(2) . . . . ?
C38D B5 C59D C60D -18(4) . . . . ?
C34D B3 N16 N15 40.3(15) . . . . ?
C34D B3 N16 C44 -138.0(14) . . . . ?
C34D B3 N14 N13 -57.1(13) . . . . ?
C34D B3 N14 C41 110.5(14) . . . . ?
C34D B3 C51 C52 45.7(19) . . . . ?
C34D B3 C51 C56 -144.4(16) . . . . ?
C34D N12D C38D B5 -179(2) . . . . ?
C34D N12D C38D C37D 14(3) . . . . ?
C34D C35D C36D C37D -6(4) . . . . ?
C47D N18D N17D Mo2D -178.2(18) . . . . ?
C47D N18D N17D C45D 3(3) . . . . ?
C47D N18D B5 N20D -127(3) . . . . ?
C47D N18D B5 C59D -6(4) . . . . ?
C47D N18D B5 C38D 122(3) . . . . ?
C60D C63 C62D C63D -4(5) . . . . ?
C60D C59D C64D C63D -6(4) . . . . ?
C62D C63 C60D C59D -1(3) . . . . ?
C130 C63 C60D C59D 175(3) 2_657 . . . ?
C130 C63 C62D C63D -178(4) 2_657 . . . ?
